data_4080913
loop_
_publ_author_name
'Chandra Sheker Reddy, Anugu'
'Chen, Zhang'
'Hatanaka, Tohru'
'Minami, Tatsuya'
'Hatanaka, Yasuo'

_publ_section_title
;
 Synthesis of Silaoxazolinium Salts Bearing Weakly Coordinating Anions:
 Structures and Catalytic Activities in the Aldol Reaction
;
_journal_issue 13
_journal_name_full Organometallics
_journal_page_first 3575
_journal_paper_doi 10.1021/om400017f
_journal_volume 32
_journal_year 2013
_chemical_formula_moiety 'C6 H14 N O Si, C32 H12 B F24'
_chemical_formula_sum 'C38 H26 B F24 N O Si'
_chemical_formula_weight 1007.50
_space_group_IT_number 14
_symmetry_cell_setting monoclinic
_symmetry_Int_Tables_number 14
_symmetry_space_group_name_Hall '-P 2yab'
_symmetry_space_group_name_H-M 'P 1 21/a 1'
_cell_angle_alpha 90
_cell_angle_beta 90.34(2)
_cell_angle_gamma 90
_cell_formula_units_Z 8
_cell_length_a 16.569(6)
_cell_length_b 31.944(5)
_cell_length_c 15.811(2)
_cell_measurement_reflns_used 19
_cell_measurement_temperature 203.2
_cell_measurement_theta_max 15.4
_cell_measurement_theta_min 13.8
_cell_volume 8368(3)
_computing_cell_refinement 'MSC/AFC Diffractometer Control'
_computing_data_collection 'MSC/AFC Diffractometer Control'
_computing_data_reduction 'teXsan Ver. 1.11'
_computing_publication_material 'teXsan Ver. 1.11'
_computing_structure_refinement 'teXsan Ver. 1.10'
_computing_structure_solution SHELXS97
_diffrn_ambient_temperature 203.2
_diffrn_measured_fraction_theta_full 0.9992
_diffrn_measured_fraction_theta_max 0.9992
_diffrn_measurement_device_type 'Rigaku AFC7R'
_diffrn_measurement_method \w
_diffrn_radiation_type 'Mo K\a'
_diffrn_radiation_wavelength 0.7107
_diffrn_reflns_av_R_equivalents 0.037
_diffrn_reflns_limit_h_max 0
_diffrn_reflns_limit_h_min -21
_diffrn_reflns_limit_k_max 41
_diffrn_reflns_limit_k_min 0
_diffrn_reflns_limit_l_max 20
_diffrn_reflns_limit_l_min -20
_diffrn_reflns_number 20261
_diffrn_reflns_theta_full 27.50
_diffrn_reflns_theta_max 27.50
_diffrn_standards_decay_% 1.17
_diffrn_standards_interval_count 150
_diffrn_standards_number 3
_exptl_absorpt_coefficient_mu 0.197
_exptl_absorpt_correction_T_max 0.981
_exptl_absorpt_correction_T_min 0.930
_exptl_absorpt_correction_type psi-scan
_exptl_absorpt_process_details '(North, Phillips & Mathews, 1968)'
_exptl_crystal_colour colorless
_exptl_crystal_density_diffrn 1.601
_exptl_crystal_density_method 'not measured'
_exptl_crystal_description prismatic
_exptl_crystal_F_000 4032
_exptl_crystal_size_max 0.400
_exptl_crystal_size_mid 0.300
_exptl_crystal_size_min 0.200
_refine_diff_density_max 0.55
_refine_diff_density_min -0.45
_refine_ls_extinction_method none
_refine_ls_goodness_of_fit_ref 1.631
_refine_ls_hydrogen_treatment noref
_refine_ls_number_parameters 1225
_refine_ls_number_reflns 19229
_refine_ls_R_factor_gt 0.0768
_refine_ls_shift/su_max 0.0159
_refine_ls_structure_factor_coef Fsqd
_refine_ls_weighting_details 'w = 1/[\s^2^(Fo^2^) + (0.08400(Max(Fo^2^,0) + 2Fc^2^)/3)^2^]'
_refine_ls_weighting_scheme calc
_refine_ls_wR_factor_ref 0.2490
_reflns_number_gt 10412
_reflns_number_total 19230
_reflns_threshold_expression F^2^>2.0\s(F^2^)
_cod_data_source_file om400017f_si_001.cif
_cod_data_source_block 2a
_cod_original_cell_volume 8367(3)
_cod_original_formula_sum 'C38 H26 B1 F24 N1 O1 Si1'
_cod_database_code 4080913

loop_
_symmetry_equiv_pos_as_xyz
x,y,z
1/2-x,1/2+y,-z
-x,-y,-z
1/2+x,1/2-y,z

loop_
_atom_site_label
_atom_site_type_symbol
_atom_site_fract_x
_atom_site_fract_y
_atom_site_fract_z
_atom_site_U_iso_or_equiv
_atom_site_adp_type
_atom_site_occupancy
_atom_site_calc_flag
_atom_site_refinement_flags
Si(1A) Si 0.78307(8) 0.17099(4) 0.02404(8) 0.0601(4) Uani 1.00 d .
Si(1B) Si 0.68474(7) 0.07642(4) 0.48657(8) 0.0572(3) Uani 1.00 d .
F(1A) F 1.1859(1) 0.06701(8) 1.3259(1) 0.0628(7) Uani 1.00 d .
F(1B) F 1.3803(2) 0.14472(8) 1.1370(1) 0.0796(9) Uani 1.00 d .
F(2A) F 1.1002(2) 0.11468(8) 1.3474(1) 0.0743(8) Uani 1.00 d .
F(2B) F 1.2897(1) 0.18939(9) 1.1613(1) 0.0694(8) Uani 1.00 d .
F(3A) F 1.0634(2) 0.05719(9) 1.2936(1) 0.0775(9) Uani 1.00 d .
F(3B) F 1.4105(2) 0.20280(9) 1.1950(1) 0.0839(9) Uani 1.00 d .
F(4A) F 1.0271(3) 0.2113(1) 1.1233(2) 0.154(2) Uani 1.00 d .
F(4B) F 1.3497(2) 0.02939(10) 1.3979(4) 0.199(2) Uani 1.00 d .
F(5A) F 1.0441(2) 0.19508(9) 0.9987(2) 0.105(1) Uani 1.00 d .
F(5B) F 1.4574(3) 0.0453(1) 1.3540(2) 0.150(2) Uani 1.00 d .
F(6A) F 1.1359(2) 0.22409(9) 1.0636(3) 0.136(2) Uani 1.00 d .
F(6B) F 1.4322(3) 0.0558(1) 1.4768(2) 0.138(2) Uani 1.00 d .
F(7A) F 0.9547(1) 0.06782(9) 0.8258(2) 0.0755(9) Uani 1.00 d .
F(7B) F 0.8947(2) 0.2302(1) 1.3306(2) 0.111(1) Uani 1.00 d .
F(8A) F 0.9296(1) 0.04719(9) 0.9494(1) 0.0685(8) Uani 1.00 d .
F(8B) F 0.9415(1) 0.16867(9) 1.3377(2) 0.0848(9) Uani 1.00 d .
F(9A) F 0.9137(1) 0.00570(8) 0.8461(2) 0.0862(9) Uani 1.00 d .
F(9B) F 0.9058(1) 0.19987(9) 1.4482(2) 0.0780(9) Uani 1.00 d .
F(10A) F 1.1576(4) -0.1001(1) 0.8481(3) 0.116(2) Uani 0.80 d P
F(10AC) F 1.229(1) -0.0855(5) 0.8511(9) 0.070(4) Uiso 0.20 d P
F(10B) F 1.1231(3) 0.3189(1) 1.2402(2) 0.155(2) Uani 1.00 d .
F(11A) F 1.2628(2) -0.0694(1) 0.8099(3) 0.091(1) Uani 0.80 d P
F(11AC) F 1.1246(10) -0.0904(6) 0.791(1) 0.082(4) Uiso 0.20 d P
F(11B) F 1.1209(3) 0.3475(1) 1.3550(3) 0.166(2) Uani 1.00 d .
F(12A) F 1.1566(3) -0.0678(1) 0.7328(2) 0.107(2) Uani 0.80 d P
F(12AC) F 1.224(1) -0.0539(5) 0.741(1) 0.158(6) Uiso 0.20 d P
F(12B) F 1.2252(2) 0.3228(1) 1.3140(2) 0.113(1) Uani 1.00 d .
F(13A) F 1.3891(2) 0.11000(9) 0.6439(2) 0.108(1) Uani 1.00 d .
F(13B) F 1.5186(1) 0.18330(9) 1.6719(2) 0.0743(8) Uani 1.00 d .
F(14A) F 1.4365(2) 0.0587(1) 0.7083(2) 0.141(1) Uani 1.00 d .
F(14B) F 1.5569(1) 0.24613(9) 1.6582(2) 0.098(1) Uani 1.00 d .
F(15A) F 1.3168(2) 0.0596(1) 0.6704(2) 0.121(1) Uani 1.00 d .
F(15B) F 1.5472(1) 0.20688(9) 1.5516(2) 0.0722(8) Uani 1.00 d .
F(16A) F 1.4171(2) 0.22295(9) 0.8488(2) 0.115(1) Uani 1.00 d .
F(16BC) F 1.3383(6) 0.3415(4) 1.7028(8) 0.076(3) Uiso 0.30 d P
F(16B) F 1.3019(5) 0.3492(1) 1.6433(4) 0.131(2) Uani 0.70 d P
F(17A) F 1.3758(4) 0.2160(1) 0.9683(2) 0.188(2) Uani 1.00 d .
F(17BC) F 1.2453(8) 0.3061(3) 1.7511(7) 0.078(3) Uiso 0.30 d P
F(17B) F 1.3122(4) 0.3199(2) 1.7592(3) 0.115(2) Uani 0.70 d P
F(18A) F 1.2986(3) 0.2279(1) 0.8677(5) 0.217(3) Uani 1.00 d .
F(18BC) F 1.2352(7) 0.3352(3) 1.6365(6) 0.064(2) Uiso 0.30 d P
F(18B) F 1.2059(2) 0.3153(2) 1.6907(6) 0.135(2) Uani 0.70 d P
F(19A) F 1.5330(1) 0.08000(8) 1.1599(2) 0.0735(8) Uani 1.00 d .
F(19B) F 1.0707(2) 0.03711(9) 1.5055(2) 0.109(1) Uani 1.00 d .
F(20A) F 1.5694(1) 0.04754(10) 1.0505(2) 0.0808(9) Uani 1.00 d .
F(20B) F 1.0778(3) 0.01945(9) 1.6302(2) 0.144(2) Uani 1.00 d .
F(21A) F 1.5775(2) 0.0178(1) 1.1696(2) 0.112(1) Uani 1.00 d .
F(21B) F 1.1810(2) 0.02047(9) 1.5542(3) 0.133(1) Uani 1.00 d .
F(22AC) F 1.3785(6) -0.0904(4) 1.1941(9) 0.077(3) Uiso 0.30 d P
F(22A) F 1.3443(6) -0.0979(1) 1.1355(4) 0.134(2) Uani 0.70 d P
F(22B) F 1.0972(2) 0.12943(8) 1.8409(1) 0.0876(10) Uani 1.00 d .
F(23AC) F 1.2734(8) -0.0864(4) 1.1336(7) 0.078(3) Uiso 0.30 d P
F(23A) F 1.3472(5) -0.0697(2) 1.2547(3) 0.125(2) Uani 0.70 d P
F(23B) F 1.0309(2) 0.1752(1) 1.7795(2) 0.132(1) Uani 1.00 d .
F(24AC) F 1.2812(9) -0.0588(4) 1.2457(8) 0.089(3) Uiso 0.30 d P
F(24A) F 1.2410(2) -0.0698(2) 1.1829(5) 0.120(2) Uani 0.70 d P
F(24B) F 1.1509(2) 0.1860(1) 1.8120(2) 0.119(1) Uani 1.00 d .
O(1A) O 0.7337(2) 0.19984(10) -0.0516(2) 0.073(1) Uani 1.00 d .
O(1B) O 0.7369(2) 0.04870(9) 0.5626(2) 0.0658(10) Uani 1.00 d .
N(1A) N 0.6291(2) 0.1627(1) -0.0112(2) 0.068(1) Uani 1.00 d .
N(1B) N 0.8380(2) 0.0883(1) 0.5212(2) 0.064(1) Uani 1.00 d .
C(1A) C 0.6576(3) 0.1915(1) -0.0582(3) 0.060(1) Uani 1.00 d .
C(1B) C 0.8123(3) 0.0592(1) 0.5702(2) 0.054(1) Uani 1.00 d .
C(2A) C 0.6868(3) 0.1417(1) 0.0460(3) 0.064(1) Uani 1.00 d .
C(2B) C 0.7785(3) 0.1068(1) 0.4627(3) 0.061(1) Uani 1.00 d .
C(3A) C 0.8159(3) 0.2049(2) 0.1097(3) 0.083(2) Uani 1.00 d .
C(3B) C 0.6545(3) 0.0411(2) 0.4019(3) 0.082(2) Uani 1.00 d .
C(4A) C 0.8636(3) 0.1432(2) -0.0307(4) 0.100(2) Uani 1.00 d .
C(4B) C 0.6043(3) 0.1038(2) 0.5408(4) 0.096(2) Uani 1.00 d .
C(5A) C 0.6101(3) 0.2155(2) -0.1218(3) 0.087(2) Uani 1.00 d .
C(5B) C 0.8613(3) 0.0380(2) 0.6344(3) 0.081(2) Uani 1.00 d .
C(6A) C 0.5445(3) 0.1493(3) -0.0109(5) 0.140(3) Uani 1.00 d .
C(6B) C 0.9214(3) 0.1045(2) 0.5197(5) 0.122(3) Uani 1.00 d .
C(7A) C 1.1957(2) 0.09309(10) 1.0655(2) 0.0316(8) Uani 1.00 d .
C(7B) C 1.2849(2) 0.15996(9) 1.4214(2) 0.0312(8) Uani 1.00 d .
C(8A) C 1.1832(2) 0.08010(10) 1.1491(2) 0.0327(8) Uani 1.00 d .
C(8B) C 1.2965(2) 0.17466(10) 1.3394(2) 0.0339(8) Uani 1.00 d .
C(9A) C 1.1361(2) 0.1028(1) 1.2054(2) 0.0353(8) Uani 1.00 d .
C(9B) C 1.3428(2) 0.1536(1) 1.2799(2) 0.0367(9) Uani 1.00 d .
C(10A) C 1.1012(2) 0.1404(1) 1.1817(2) 0.0402(9) Uani 1.00 d .
C(10B) C 1.3783(2) 0.1156(1) 1.2994(2) 0.0393(9) Uani 1.00 d .
C(11A) C 1.1129(2) 0.1543(1) 1.0999(2) 0.0397(9) Uani 1.00 d .
C(11B) C 1.3681(2) 0.0999(1) 1.3808(2) 0.0390(9) Uani 1.00 d .
C(12A) C 1.1570(2) 0.1307(1) 1.0432(2) 0.0347(8) Uani 1.00 d .
C(12B) C 1.3244(2) 0.12202(10) 1.4401(2) 0.0348(8) Uani 1.00 d .
C(13A) C 1.1214(2) 0.0859(1) 1.2914(2) 0.0440(10) Uani 1.00 d .
C(13B) C 1.3556(2) 0.1723(1) 1.1946(2) 0.0421(9) Uani 1.00 d .
C(14A) C 1.0807(2) 0.1955(1) 1.0733(3) 0.055(1) Uani 1.00 d .
C(14B) C 1.4012(2) 0.0582(1) 1.4021(3) 0.052(1) Uani 1.00 d .
C(15A) C 1.1820(2) 0.03395(9) 0.9453(2) 0.0312(8) Uani 1.00 d .
C(15B) C 1.1633(2) 0.21410(9) 1.4431(2) 0.0294(8) Uani 1.00 d .
C(16A) C 1.1009(2) 0.04460(10) 0.9361(2) 0.0339(8) Uani 1.00 d .
C(16B) C 1.0830(2) 0.20044(9) 1.4328(2) 0.0327(8) Uani 1.00 d .
C(17A) C 1.0478(2) 0.0208(1) 0.8864(2) 0.0367(9) Uani 1.00 d .
C(17B) C 1.0266(2) 0.2230(1) 1.3848(2) 0.0372(9) Uani 1.00 d .
C(18A) C 1.0737(2) -0.0148(1) 0.8453(2) 0.0406(9) Uani 1.00 d .
C(18B) C 1.0472(2) 0.2602(1) 1.3466(2) 0.0433(10) Uani 1.00 d .
C(19A) C 1.1542(2) -0.0264(1) 0.8548(2) 0.0402(9) Uani 1.00 d .
C(19B) C 1.1259(2) 0.2747(1) 1.3565(2) 0.0405(9) Uani 1.00 d .
C(20A) C 1.2066(2) -0.00265(10) 0.9045(2) 0.0355(8) Uani 1.00 d .
C(20B) C 1.1818(2) 0.25227(10) 1.4043(2) 0.0341(8) Uani 1.00 d .
C(21A) C 0.9626(2) 0.0349(1) 0.8768(2) 0.0434(10) Uani 1.00 d .
C(21B) C 0.9433(2) 0.2058(1) 1.3748(2) 0.047(1) Uani 1.00 d .
C(22A) C 1.1825(2) -0.0649(1) 0.8113(3) 0.053(1) Uani 1.00 d .
C(22B) C 1.1487(2) 0.3147(1) 1.3164(3) 0.053(1) Uani 1.00 d .
C(23A) C 1.2923(2) 0.09358(9) 0.9269(2) 0.0315(8) Uani 1.00 d .
C(23B) C 1.2930(2) 0.21639(10) 1.5472(2) 0.0306(8) Uani 1.00 d .
C(24A) C 1.3132(2) 0.13576(10) 0.9400(2) 0.0353(8) Uani 1.00 d .
C(24B) C 1.3743(2) 0.20629(10) 1.5603(2) 0.0338(8) Uani 1.00 d .
C(25A) C 1.3471(2) 0.1608(1) 0.8777(2) 0.0430(10) Uani 1.00 d .
C(25B) C 1.4253(2) 0.2305(1) 1.6108(2) 0.0347(8) Uani 1.00 d .
C(26A) C 1.3667(2) 0.1443(1) 0.7996(2) 0.0431(10) Uani 1.00 d .
C(26B) C 1.3968(2) 0.2659(1) 1.6517(2) 0.0397(9) Uani 1.00 d .
C(27A) C 1.3517(2) 0.1022(1) 0.7855(2) 0.0381(9) Uani 1.00 d .
C(27B) C 1.3163(2) 0.2767(1) 1.6397(2) 0.0367(9) Uani 1.00 d .
C(28A) C 1.3144(2) 0.07786(10) 0.8473(2) 0.0344(8) Uani 1.00 d .
C(28B) C 1.2661(2) 0.25265(10) 1.5884(2) 0.0340(8) Uani 1.00 d .
C(29A) C 1.3582(3) 0.2059(1) 0.8933(3) 0.062(1) Uani 1.00 d .
C(29B) C 1.5110(2) 0.2172(1) 1.6231(2) 0.0429(10) Uani 1.00 d .
C(30A) C 1.3743(2) 0.0829(1) 0.7037(2) 0.047(1) Uani 1.00 d .
C(30B) C 1.2845(2) 0.3146(1) 1.6825(2) 0.049(1) Uani 1.00 d .
C(31A) C 1.3127(2) 0.03592(9) 1.0491(2) 0.0313(8) Uani 1.00 d .
C(31B) C 1.1877(2) 0.15365(10) 1.5593(2) 0.0310(8) Uani 1.00 d .
C(32A) C 1.3924(2) 0.04900(10) 1.0625(2) 0.0353(8) Uani 1.00 d .
C(32B) C 1.1676(2) 0.1121(1) 1.5402(2) 0.0343(8) Uani 1.00 d .
C(33A) C 1.4470(2) 0.0261(1) 1.1120(2) 0.0400(9) Uani 1.00 d .
C(33B) C 1.1311(2) 0.0855(1) 1.5987(2) 0.0383(9) Uani 1.00 d .
C(34A) C 1.4248(2) -0.0105(1) 1.1502(2) 0.0413(9) Uani 1.00 d .
C(34B) C 1.1107(2) 0.0994(1) 1.6778(2) 0.0386(9) Uani 1.00 d .
C(35A) C 1.3452(2) -0.0248(1) 1.1381(2) 0.0390(9) Uani 1.00 d .
C(35B) C 1.1266(2) 0.1410(1) 1.6977(2) 0.0359(8) Uani 1.00 d .
C(36A) C 1.2921(2) -0.00199(10) 1.0880(2) 0.0337(8) Uani 1.00 d .
C(36B) C 1.1651(2) 0.16704(9) 1.6405(2) 0.0323(8) Uani 1.00 d .
C(37A) C 1.5310(2) 0.0423(1) 1.1235(2) 0.048(1) Uani 1.00 d .
C(37B) C 1.1172(3) 0.0410(1) 1.5750(3) 0.054(1) Uani 1.00 d .
C(38A) C 1.3205(2) -0.0647(1) 1.1783(3) 0.051(1) Uani 1.00 d .
C(38B) C 1.1010(2) 0.1577(1) 1.7810(2) 0.045(1) Uani 1.00 d .
B(1A) B 1.2465(2) 0.0643(1) 0.9975(2) 0.0304(9) Uani 1.00 d .
B(1B) B 1.2319(2) 0.1858(1) 1.4919(2) 0.0294(9) Uani 1.00 d .
H(1A) H 0.6938 0.1129 0.0325 0.0757 Uiso 1.00 calc .
H(1B) H 0.7945 0.1028 0.4044 0.0708 Uiso 1.00 calc .
H(2A) H 0.6728 0.1446 0.1033 0.0757 Uiso 1.00 calc .
H(2B) H 0.7713 0.1358 0.4718 0.0708 Uiso 1.00 calc .
H(3A) H 0.8435 0.1880 0.1524 0.0987 Uiso 1.00 calc .
H(3B) H 0.6178 0.0196 0.4228 0.0995 Uiso 1.00 calc .
H(4A) H 0.8515 0.2254 0.0905 0.0987 Uiso 1.00 calc .
H(4B) H 0.6240 0.0560 0.3581 0.0995 Uiso 1.00 calc .
H(5A) H 0.7705 0.2174 0.1364 0.0987 Uiso 1.00 calc .
H(5B) H 0.6983 0.0277 0.3759 0.0995 Uiso 1.00 calc .
H(6A) H 0.8933 0.1272 0.0115 0.1149 Uiso 1.00 calc .
H(6B) H 0.6269 0.1222 0.5828 0.1163 Uiso 1.00 calc .
H(7A) H 0.8424 0.1256 -0.0711 0.1149 Uiso 1.00 calc .
H(7B) H 0.5730 0.1197 0.5024 0.1163 Uiso 1.00 calc .
H(8A) H 0.8995 0.1632 -0.0541 0.1149 Uiso 1.00 calc .
H(8B) H 0.5703 0.0841 0.5691 0.1163 Uiso 1.00 calc .
H(9A) H 0.6119 0.2438 -0.1150 0.1046 Uiso 1.00 calc .
H(9B) H 0.8413 0.0426 0.6895 0.0972 Uiso 1.00 calc .
H(10A) H 0.6310 0.2087 -0.1796 0.1046 Uiso 1.00 calc .
H(10B) H 0.8634 0.0084 0.6240 0.0972 Uiso 1.00 calc .
H(11A) H 0.5545 0.2057 -0.1239 0.1046 Uiso 1.00 calc .
H(11B) H 0.9169 0.0480 0.6330 0.0972 Uiso 1.00 calc .
H(12A) H 0.5115 0.1731 0.0029 0.1746 Uiso 1.00 calc .
H(12B) H 0.9591 0.0802 0.5049 0.1579 Uiso 1.00 calc .
H(13A) H 0.5295 0.1407 -0.0675 0.1746 Uiso 1.00 calc .
H(13B) H 0.9314 0.1248 0.4793 0.1579 Uiso 1.00 calc .
H(14A) H 0.5367 0.1279 0.0268 0.1746 Uiso 1.00 calc .
H(14B) H 0.9400 0.1131 0.5741 0.1579 Uiso 1.00 calc .
H(15A) H 1.2083 0.0548 1.1675 0.0389 Uiso 1.00 calc .
H(15B) H 1.2720 0.2007 1.3226 0.0385 Uiso 1.00 calc .
H(16A) H 1.0693 0.1570 1.2206 0.0457 Uiso 1.00 calc .
H(16B) H 1.4071 0.1003 1.2566 0.0469 Uiso 1.00 calc .
H(17A) H 1.1615 0.1405 0.9864 0.0386 Uiso 1.00 calc .
H(17B) H 1.3213 0.1109 1.4968 0.0436 Uiso 1.00 calc .
H(18A) H 1.0807 0.0689 0.9637 0.0401 Uiso 1.00 calc .
H(18B) H 1.0665 0.1750 1.4584 0.0377 Uiso 1.00 calc .
H(19A) H 1.0385 -0.0315 0.8108 0.0468 Uiso 1.00 calc .
H(19B) H 1.0080 0.2756 1.3144 0.0526 Uiso 1.00 calc .
H(20A) H 1.2614 -0.0118 0.9093 0.0405 Uiso 1.00 calc .
H(20B) H 1.2348 0.2634 1.4109 0.0397 Uiso 1.00 calc .
H(21A) H 1.3037 0.1477 0.9950 0.0430 Uiso 1.00 calc .
H(21B) H 1.3959 0.1821 1.5328 0.0385 Uiso 1.00 calc .
H(22A) H 1.3898 0.1623 0.7564 0.0513 Uiso 1.00 calc .
H(22B) H 1.4327 0.2824 1.6871 0.0490 Uiso 1.00 calc .
H(23A) H 1.3049 0.0485 0.8364 0.0389 Uiso 1.00 calc .
H(23B) H 1.2112 0.2614 1.5789 0.0395 Uiso 1.00 calc .
H(24A) H 1.4096 0.0744 1.0368 0.0419 Uiso 1.00 calc .
H(24B) H 1.1790 0.1013 1.4858 0.0402 Uiso 1.00 calc .
H(25A) H 1.4610 -0.0253 1.1866 0.0463 Uiso 1.00 calc .
H(25B) H 1.0865 0.0810 1.7178 0.0426 Uiso 1.00 calc .
H(26A) H 1.2382 -0.0129 1.0798 0.0398 Uiso 1.00 calc .
H(26B) H 1.1762 0.1950 1.6577 0.0366 Uiso 1.00 calc .

loop_
_atom_site_aniso_label
_atom_site_aniso_U_11
_atom_site_aniso_U_22
_atom_site_aniso_U_33
_atom_site_aniso_U_12
_atom_site_aniso_U_13
_atom_site_aniso_U_23
Si(1A) 0.0640(7) 0.0525(7) 0.0636(7) -0.0088(6) -0.0005(6) -0.0061(6)
Si(1B) 0.0571(7) 0.0545(7) 0.0601(7) 0.0015(5) -0.0005(5) -0.0119(6)
F(1A) 0.061(1) 0.083(2) 0.044(1) 0.011(1) 0.000(1) 0.017(1)
F(1B) 0.129(2) 0.074(2) 0.037(1) 0.020(2) 0.019(1) -0.005(1)
F(2A) 0.119(2) 0.070(2) 0.034(1) 0.025(1) 0.006(1) -0.014(1)
F(2B) 0.063(2) 0.097(2) 0.048(1) 0.010(1) 0.002(1) 0.026(1)
F(3A) 0.081(2) 0.109(2) 0.042(1) -0.054(2) -0.006(1) 0.010(1)
F(3B) 0.093(2) 0.111(2) 0.047(1) -0.063(2) -0.009(1) 0.017(1)
F(4A) 0.219(4) 0.128(3) 0.116(3) 0.130(3) 0.077(3) 0.048(2)
F(4B) 0.104(3) 0.045(2) 0.445(9) -0.008(2) -0.077(4) 0.057(3)
F(5A) 0.135(3) 0.079(2) 0.099(2) 0.036(2) -0.054(2) 0.005(2)
F(5B) 0.189(4) 0.126(3) 0.135(3) 0.116(3) 0.083(3) 0.052(2)
F(6A) 0.097(2) 0.052(2) 0.258(5) -0.005(2) -0.053(3) 0.047(2)
F(6B) 0.233(5) 0.092(2) 0.087(2) 0.092(3) -0.048(3) -0.004(2)
F(7A) 0.045(1) 0.099(2) 0.082(2) 0.007(1) -0.008(1) 0.043(2)
F(7B) 0.047(2) 0.110(2) 0.175(3) -0.013(1) -0.050(2) 0.066(2)
F(8A) 0.046(1) 0.099(2) 0.061(2) 0.016(1) 0.002(1) 0.000(1)
F(8B) 0.050(1) 0.092(2) 0.112(2) -0.016(1) -0.001(1) -0.055(2)
F(9A) 0.036(1) 0.076(2) 0.146(3) -0.011(1) -0.017(1) -0.037(2)
F(9B) 0.053(1) 0.105(2) 0.077(2) -0.021(1) 0.012(1) -0.016(2)
F(10A) 0.170(5) 0.037(2) 0.144(4) -0.002(2) 0.061(4) -0.003(2)
F(10B) 0.213(4) 0.147(3) 0.105(3) -0.104(3) -0.082(3) 0.091(3)
F(11A) 0.060(2) 0.083(3) 0.129(3) 0.018(2) -0.002(2) -0.057(3)
F(11B) 0.240(5) 0.049(2) 0.208(5) 0.012(2) 0.109(4) 0.024(2)
F(12A) 0.138(4) 0.113(3) 0.070(2) 0.064(3) -0.046(2) -0.063(2)
F(12B) 0.082(2) 0.091(2) 0.167(3) -0.024(2) -0.017(2) 0.076(2)
F(13A) 0.206(4) 0.076(2) 0.040(1) -0.009(2) 0.026(2) 0.008(1)
F(13B) 0.044(1) 0.096(2) 0.083(2) 0.011(1) -0.004(1) 0.042(1)
F(14A) 0.151(3) 0.227(4) 0.045(2) 0.139(3) -0.001(2) -0.013(2)
F(14B) 0.038(1) 0.083(2) 0.175(3) -0.002(1) -0.031(2) -0.046(2)
F(15A) 0.113(3) 0.160(3) 0.090(2) -0.053(2) 0.036(2) -0.080(2)
F(15B) 0.042(1) 0.114(2) 0.061(1) 0.017(1) 0.009(1) 0.011(1)
F(16A) 0.147(3) 0.067(2) 0.132(3) -0.049(2) 0.044(2) -0.008(2)
F(16B) 0.235(7) 0.033(2) 0.127(5) 0.027(3) 0.089(5) 0.019(2)
F(17A) 0.435(9) 0.061(2) 0.069(2) -0.093(3) 0.032(3) -0.023(2)
F(17B) 0.168(5) 0.111(4) 0.065(3) 0.076(4) -0.054(3) -0.057(3)
F(18A) 0.112(3) 0.047(2) 0.49(1) 0.026(2) -0.078(5) -0.046(4)
F(18B) 0.044(2) 0.121(4) 0.240(7) -0.003(3) 0.027(4) -0.129(5)
F(19A) 0.044(1) 0.087(2) 0.089(2) -0.017(1) 0.000(1) -0.041(1)
F(19B) 0.135(3) 0.069(2) 0.124(3) -0.011(2) -0.045(2) -0.039(2)
F(20A) 0.044(1) 0.124(2) 0.075(2) -0.020(1) 0.015(1) -0.030(2)
F(20B) 0.268(5) 0.055(2) 0.111(3) -0.073(2) 0.080(3) -0.018(2)
F(21A) 0.050(2) 0.104(2) 0.183(3) -0.010(1) -0.050(2) 0.062(2)
F(21B) 0.071(2) 0.047(2) 0.281(5) 0.008(1) -0.002(2) -0.052(2)
F(22A) 0.240(8) 0.034(2) 0.128(5) -0.005(3) 0.090(5) -0.008(3)
F(22B) 0.168(3) 0.061(2) 0.034(1) -0.002(2) 0.010(1) 0.009(1)
F(23A) 0.188(6) 0.109(4) 0.077(3) -0.074(4) -0.069(4) 0.063(3)
F(23B) 0.116(3) 0.231(4) 0.049(2) 0.117(3) 0.013(2) -0.003(2)
F(24A) 0.052(3) 0.098(4) 0.209(6) -0.007(2) 0.013(3) 0.097(4)
F(24B) 0.157(3) 0.120(3) 0.082(2) -0.070(2) 0.058(2) -0.063(2)
O(1A) 0.080(2) 0.067(2) 0.071(2) -0.025(2) -0.001(2) 0.014(2)
O(1B) 0.079(2) 0.052(2) 0.066(2) -0.008(2) 0.000(2) 0.004(1)
N(1A) 0.058(2) 0.066(2) 0.079(3) 0.003(2) 0.006(2) 0.018(2)
N(1B) 0.058(2) 0.056(2) 0.078(2) 0.007(2) 0.001(2) 0.016(2)
C(1A) 0.066(3) 0.050(2) 0.064(3) 0.005(2) 0.004(2) -0.004(2)
C(1B) 0.069(3) 0.045(2) 0.049(2) 0.009(2) -0.002(2) -0.003(2)
C(2A) 0.074(3) 0.056(3) 0.063(3) -0.003(2) -0.001(2) 0.010(2)
C(2B) 0.067(3) 0.061(3) 0.055(3) 0.011(2) -0.001(2) 0.006(2)
C(3A) 0.110(4) 0.054(3) 0.084(4) -0.009(3) -0.018(3) -0.011(2)
C(3B) 0.086(4) 0.070(3) 0.091(4) 0.013(3) -0.024(3) -0.028(3)
C(4A) 0.069(3) 0.116(5) 0.116(5) -0.002(3) 0.005(3) -0.034(4)
C(4B) 0.071(3) 0.105(4) 0.113(5) 0.014(3) 0.008(3) -0.039(4)
C(5A) 0.094(4) 0.077(3) 0.088(4) 0.001(3) -0.008(3) 0.025(3)
C(5B) 0.103(4) 0.070(3) 0.070(3) 0.026(3) -0.021(3) 0.002(2)
C(6A) 0.057(3) 0.178(7) 0.185(7) -0.012(4) 0.010(4) 0.096(6)
C(6B) 0.053(3) 0.129(5) 0.185(7) -0.005(3) -0.013(4) 0.067(5)
C(7A) 0.029(2) 0.036(2) 0.029(2) -0.002(1) -0.004(1) -0.005(1)
C(7B) 0.026(1) 0.035(2) 0.033(2) -0.002(1) -0.004(1) -0.002(1)
C(8A) 0.033(2) 0.034(2) 0.031(2) -0.004(1) -0.002(1) -0.005(1)
C(8B) 0.034(2) 0.034(2) 0.033(2) -0.002(1) -0.004(1) -0.001(1)
C(9A) 0.037(2) 0.038(2) 0.031(2) -0.004(1) -0.002(1) -0.006(1)
C(9B) 0.037(2) 0.040(2) 0.033(2) -0.005(1) 0.001(1) -0.008(1)
C(10A) 0.038(2) 0.044(2) 0.039(2) 0.003(1) 0.003(1) -0.010(2)
C(10B) 0.038(2) 0.041(2) 0.039(2) 0.001(1) 0.004(1) -0.007(1)
C(11A) 0.034(2) 0.040(2) 0.046(2) 0.001(1) -0.004(1) -0.004(1)
C(11B) 0.035(2) 0.040(2) 0.042(2) -0.001(1) -0.003(1) -0.003(1)
C(12A) 0.031(2) 0.041(2) 0.032(2) -0.001(1) -0.002(1) 0.001(1)
C(12B) 0.030(2) 0.038(2) 0.036(2) 0.001(1) -0.003(1) 0.000(1)
C(13A) 0.045(2) 0.052(2) 0.035(2) -0.008(2) 0.001(1) -0.010(2)
C(13B) 0.045(2) 0.048(2) 0.033(2) -0.006(2) 0.002(1) -0.006(2)
C(14A) 0.048(2) 0.051(2) 0.066(3) 0.012(2) 0.000(2) 0.002(2)
C(14B) 0.051(2) 0.044(2) 0.060(2) 0.013(2) 0.000(2) -0.002(2)
C(15A) 0.032(2) 0.033(2) 0.028(2) -0.002(1) -0.001(1) 0.002(1)
C(15B) 0.030(2) 0.035(2) 0.023(1) -0.001(1) 0.000(1) -0.002(1)
C(16A) 0.034(2) 0.033(2) 0.035(2) -0.004(1) -0.004(1) 0.000(1)
C(16B) 0.034(2) 0.031(2) 0.033(2) 0.003(1) -0.003(1) 0.000(1)
C(17A) 0.035(2) 0.040(2) 0.035(2) -0.006(1) -0.004(1) 0.002(1)
C(17B) 0.034(2) 0.044(2) 0.033(2) 0.003(1) -0.005(1) -0.004(1)
C(18A) 0.043(2) 0.043(2) 0.035(2) -0.008(1) -0.009(1) -0.005(1)
C(18B) 0.040(2) 0.048(2) 0.042(2) 0.011(2) -0.010(1) 0.002(2)
C(19A) 0.047(2) 0.039(2) 0.035(2) -0.003(1) -0.004(1) -0.003(1)
C(19B) 0.046(2) 0.039(2) 0.036(2) 0.003(1) -0.004(1) 0.005(1)
C(20A) 0.037(2) 0.035(2) 0.034(2) -0.002(1) -0.001(1) 0.000(1)
C(20B) 0.034(2) 0.037(2) 0.032(2) 0.000(1) -0.004(1) 0.001(1)
C(21A) 0.037(2) 0.050(2) 0.044(2) -0.008(2) -0.007(1) 0.004(2)
C(21B) 0.037(2) 0.052(2) 0.053(2) 0.005(2) -0.009(2) 0.000(2)
C(22A) 0.057(2) 0.047(2) 0.055(2) -0.002(2) -0.003(2) -0.015(2)
C(22B) 0.056(2) 0.042(2) 0.062(3) 0.001(2) -0.007(2) 0.022(2)
C(23A) 0.030(2) 0.035(2) 0.030(2) -0.001(1) -0.003(1) -0.001(1)
C(23B) 0.029(2) 0.035(2) 0.028(2) -0.001(1) 0.000(1) 0.003(1)
C(24A) 0.032(2) 0.037(2) 0.036(2) -0.001(1) -0.001(1) -0.001(1)
C(24B) 0.027(2) 0.036(2) 0.038(2) 0.000(1) -0.004(1) 0.004(1)
C(25A) 0.041(2) 0.041(2) 0.048(2) -0.002(1) 0.002(2) 0.000(2)
C(25B) 0.030(2) 0.039(2) 0.035(2) -0.004(1) -0.004(1) 0.003(1)
C(26A) 0.043(2) 0.043(2) 0.043(2) -0.004(1) 0.005(1) 0.011(2)
C(26B) 0.040(2) 0.040(2) 0.039(2) -0.006(1) -0.007(1) -0.001(1)
C(27A) 0.038(2) 0.041(2) 0.035(2) 0.001(1) -0.001(1) 0.003(1)
C(27B) 0.040(2) 0.037(2) 0.032(2) -0.002(1) -0.002(1) -0.001(1)
C(28A) 0.035(2) 0.034(2) 0.034(2) 0.001(1) -0.002(1) 0.001(1)
C(28B) 0.032(2) 0.037(2) 0.033(2) -0.001(1) -0.002(1) 0.001(1)
C(29A) 0.065(3) 0.042(2) 0.079(3) -0.010(2) 0.012(2) 0.000(2)
C(29B) 0.029(2) 0.050(2) 0.049(2) -0.007(1) -0.004(1) 0.005(2)
C(30A) 0.049(2) 0.054(2) 0.039(2) 0.003(2) 0.005(2) 0.006(2)
C(30B) 0.051(2) 0.044(2) 0.054(2) 0.000(2) -0.009(2) -0.012(2)
C(31A) 0.032(2) 0.034(2) 0.028(2) -0.001(1) 0.001(1) -0.004(1)
C(31B) 0.027(1) 0.038(2) 0.028(1) 0.002(1) -0.003(1) 0.003(1)
C(32A) 0.033(2) 0.038(2) 0.035(2) 0.002(1) -0.001(1) -0.004(1)
C(32B) 0.033(2) 0.041(2) 0.029(2) -0.001(1) -0.001(1) -0.004(1)
C(33A) 0.034(2) 0.045(2) 0.041(2) 0.001(1) -0.002(1) -0.004(2)
C(33B) 0.038(2) 0.035(2) 0.043(2) 0.001(1) -0.003(1) 0.000(1)
C(34A) 0.038(2) 0.044(2) 0.042(2) 0.006(1) -0.008(1) -0.001(2)
C(34B) 0.036(2) 0.040(2) 0.040(2) 0.001(1) 0.005(1) 0.006(1)
C(35A) 0.042(2) 0.040(2) 0.035(2) 0.003(1) -0.002(1) 0.003(1)
C(35B) 0.034(2) 0.039(2) 0.035(2) 0.001(1) -0.001(1) 0.006(1)
C(36A) 0.031(2) 0.037(2) 0.034(2) 0.000(1) -0.001(1) 0.000(1)
C(36B) 0.034(2) 0.033(2) 0.030(2) 0.002(1) -0.001(1) -0.002(1)
C(37A) 0.035(2) 0.053(2) 0.056(2) 0.002(2) -0.008(2) -0.004(2)
C(37B) 0.066(3) 0.038(2) 0.059(3) -0.008(2) 0.007(2) 0.000(2)
C(38A) 0.055(2) 0.049(2) 0.050(2) 0.003(2) -0.007(2) 0.009(2)
C(38B) 0.056(2) 0.045(2) 0.035(2) 0.001(2) 0.004(2) 0.005(2)
B(1A) 0.026(2) 0.036(2) 0.029(2) -0.001(1) 0.001(1) 0.001(1)
B(1B) 0.030(2) 0.032(2) 0.026(2) 0.001(1) 0.000(1) 0.000(1)

loop_
_atom_type_symbol
_atom_type_description
_atom_type_scat_dispersion_real
_atom_type_scat_dispersion_imag
_atom_type_scat_source
Si Si 0.082 0.070
;International Tables for Crystallography
(1992, Vol. C, Tables 4.2.6.8 and 6.1.1.1)
;
C C 0.003 0.002
;International Tables for Crystallography
(1992, Vol. C, Tables 4.2.6.8 and 6.1.1.1)
;
H H 0.000 0.000
;International Tables for Crystallography
(1992, Vol. C, Table 6.1.1.2)
;
O O 0.011 0.006
;International Tables for Crystallography
(1992, Vol. C, Tables 4.2.6.8 and 6.1.1.1)
;
N N 0.006 0.003
;International Tables for Crystallography
(1992, Vol. C, Tables 4.2.6.8 and 6.1.1.1)
;
B B 0.001 0.001
;International Tables for Crystallography
(1992, Vol. C, Tables 4.2.6.8 and 6.1.1.1)
;
F F 0.017 0.010
;International Tables for Crystallography
(1992, Vol. C, Tables 4.2.6.8 and 6.1.1.1)
;

loop_
_geom_angle_atom_site_label_1
_geom_angle_atom_site_label_2
_geom_angle_atom_site_label_3
_geom_angle
_geom_angle_publ_flag
O(1A) Si(1A) C(2A) 89.7(2) yes
O(1A) Si(1A) C(3A) 109.9(2) yes
O(1A) Si(1A) C(4A) 106.2(2) yes
C(2A) Si(1A) C(3A) 114.1(2) yes
C(2A) Si(1A) C(4A) 117.9(2) yes
C(3A) Si(1A) C(4A) 115.3(3) yes
O(1B) Si(1B) C(2B) 89.7(2) yes
O(1B) Si(1B) C(3B) 109.2(2) yes
O(1B) Si(1B) C(4B) 106.6(2) yes
C(2B) Si(1B) C(3B) 113.5(2) yes
C(2B) Si(1B) C(4B) 117.2(2) yes
C(3B) Si(1B) C(4B) 116.6(3) yes
F(10AC) F(10A) F(11AC) 112(1) no
F(10AC) F(10A) C(22A) 54.3(7) no
F(11AC) F(10A) C(22A) 63.7(9) no
F(10A) F(10AC) F(11A) 133(1) no
F(10A) F(10AC) C(22A) 65.7(9) no
F(11A) F(10AC) C(22A) 74(1) no
F(10AC) F(11A) F(12AC) 116(1) no
F(10AC) F(11A) C(22A) 58.8(9) no
F(12AC) F(11A) C(22A) 60.2(8) no
F(10A) F(11AC) F(12A) 122(1) no
F(10A) F(11AC) C(22A) 67.2(9) no
F(12A) F(11AC) C(22A) 61.1(8) no
F(11AC) F(12A) F(12AC) 120(1) no
F(11AC) F(12A) C(22A) 59.7(7) no
F(12AC) F(12A) C(22A) 64.8(9) no
F(11A) F(12AC) F(12A) 112(1) no
F(11A) F(12AC) C(22A) 59.2(8) no
F(12A) F(12AC) C(22A) 61.5(9) no
F(16B) F(16BC) F(17B) 122.7(10) no
F(16B) F(16BC) C(30B) 64.7(6) no
F(17B) F(16BC) C(30B) 63.3(6) no
F(16BC) F(16B) F(18BC) 118.4(8) no
F(16BC) F(16B) C(30B) 62.7(6) no
F(18BC) F(16B) C(30B) 61.2(5) no
F(17B) F(17BC) F(18B) 119.7(10) no
F(17B) F(17BC) C(30B) 62.9(6) no
F(18B) F(17BC) C(30B) 63.4(6) no
F(16BC) F(17B) F(17BC) 117.8(8) no
F(16BC) F(17B) C(30B) 60.9(5) no
F(17BC) F(17B) C(30B) 62.2(5) no
F(16B) F(18BC) F(18B) 121.6(9) no
F(16B) F(18BC) C(30B) 63.5(5) no
F(18B) F(18BC) C(30B) 64.6(6) no
F(17BC) F(18B) F(18BC) 119.4(8) no
F(17BC) F(18B) C(30B) 62.2(5) no
F(18BC) F(18B) C(30B) 61.3(5) no
F(22A) F(22AC) F(23A) 122(1) no
F(22A) F(22AC) C(38A) 66.4(7) no
F(23A) F(22AC) C(38A) 60.6(6) no
F(22AC) F(22A) F(23AC) 116.0(9) no
F(22AC) F(22A) C(38A) 63.3(6) no
F(23AC) F(22A) C(38A) 59.1(5) no
F(22A) F(23AC) F(24A) 127(1) no
F(22A) F(23AC) C(38A) 64.0(6) no
F(24A) F(23AC) C(38A) 68.6(7) no
F(22AC) F(23A) F(24AC) 116.8(8) no
F(22AC) F(23A) C(38A) 60.1(5) no
F(24AC) F(23A) C(38A) 62.0(6) no
F(23A) F(24AC) F(24A) 121(1) no
F(23A) F(24AC) C(38A) 64.3(7) no
F(24A) F(24AC) C(38A) 64.1(7) no
F(23AC) F(24A) F(24AC) 116.5(9) no
F(23AC) F(24A) C(38A) 61.8(6) no
F(24AC) F(24A) C(38A) 58.8(6) no
Si(1A) O(1A) C(1A) 114.0(3) yes
Si(1B) O(1B) C(1B) 114.2(3) yes
C(1A) N(1A) C(2A) 116.4(4) yes
C(1A) N(1A) C(6A) 124.8(4) yes
C(2A) N(1A) C(6A) 118.8(4) yes
C(1B) N(1B) C(2B) 116.4(4) yes
C(1B) N(1B) C(6B) 125.3(4) yes
C(2B) N(1B) C(6B) 118.3(4) yes
O(1A) C(1A) N(1A) 117.8(4) yes
O(1A) C(1A) C(5A) 117.4(4) yes
N(1A) C(1A) C(5A) 124.7(4) yes
O(1B) C(1B) N(1B) 117.0(4) yes
O(1B) C(1B) C(5B) 118.2(4) yes
N(1B) C(1B) C(5B) 124.7(4) yes
Si(1A) C(2A) N(1A) 102.0(3) yes
Si(1A) C(2A) H(1A) 109.5 no
Si(1A) C(2A) H(2A) 110.0 no
N(1A) C(2A) H(1A) 112.4 no
N(1A) C(2A) H(2A) 112.6 no
H(1A) C(2A) H(2A) 109.9 no
Si(1B) C(2B) N(1B) 102.7(3) yes
Si(1B) C(2B) H(1B) 110.8 no
Si(1B) C(2B) H(2B) 111.9 no
N(1B) C(2B) H(1B) 110.9 no
N(1B) C(2B) H(2B) 112.4 no
H(1B) C(2B) H(2B) 108.1 no
Si(1A) C(3A) H(3A) 109.0 no
Si(1A) C(3A) H(4A) 111.3 no
Si(1A) C(3A) H(5A) 110.4 no
H(3A) C(3A) H(4A) 108.5 no
H(3A) C(3A) H(5A) 107.1 no
H(4A) C(3A) H(5A) 110.4 no
Si(1B) C(3B) H(3B) 110.8 no
Si(1B) C(3B) H(4B) 111.0 no
Si(1B) C(3B) H(5B) 113.3 no
H(3B) C(3B) H(4B) 105.1 no
H(3B) C(3B) H(5B) 108.3 no
H(4B) C(3B) H(5B) 107.9 no
Si(1A) C(4A) H(6A) 107.4 no
Si(1A) C(4A) H(7A) 110.5 no
Si(1A) C(4A) H(8A) 108.6 no
H(6A) C(4A) H(7A) 110.3 no
H(6A) C(4A) H(8A) 107.7 no
H(7A) C(4A) H(8A) 112.2 no
Si(1B) C(4B) H(6B) 109.8 no
Si(1B) C(4B) H(7B) 111.0 no
Si(1B) C(4B) H(8B) 109.8 no
H(6B) C(4B) H(7B) 109.0 no
H(6B) C(4B) H(8B) 107.9 no
H(7B) C(4B) H(8B) 109.3 no
C(1A) C(5A) H(9A) 114.5 no
C(1A) C(5A) H(10A) 108.8 no
C(1A) C(5A) H(11A) 110.9 no
H(9A) C(5A) H(10A) 108.0 no
H(9A) C(5A) H(11A) 110.6 no
H(10A) C(5A) H(11A) 103.4 no
C(1B) C(5B) H(9B) 111.8 no
C(1B) C(5B) H(10B) 111.1 no
C(1B) C(5B) H(11B) 110.6 no
H(9B) C(5B) H(10B) 109.0 no
H(9B) C(5B) H(11B) 107.6 no
H(10B) C(5B) H(11B) 106.5 no
N(1A) C(6A) H(12A) 108.2 no
N(1A) C(6A) H(13A) 108.7 no
N(1A) C(6A) H(14A) 110.9 no
H(12A) C(6A) H(13A) 106.9 no
H(12A) C(6A) H(14A) 111.1 no
H(13A) C(6A) H(14A) 110.8 no
N(1B) C(6B) H(12B) 108.1 no
N(1B) C(6B) H(13B) 115.4 no
N(1B) C(6B) H(14B) 112.6 no
H(12B) C(6B) H(13B) 105.2 no
H(12B) C(6B) H(14B) 103.3 no
H(13B) C(6B) H(14B) 111.2 no
C(8A) C(7A) C(12A) 114.9(3) yes
C(8A) C(7A) B(1A) 121.8(3) yes
C(12A) C(7A) B(1A) 123.2(3) yes
C(8B) C(7B) C(12B) 114.8(3) yes
C(8B) C(7B) B(1B) 122.6(3) yes
C(12B) C(7B) B(1B) 122.6(3) yes
C(7A) C(8A) C(9A) 122.3(3) yes
C(7A) C(8A) H(15A) 118.2 no
C(9A) C(8A) H(15A) 119.5 no
C(7B) C(8B) C(9B) 123.1(3) yes
C(7B) C(8B) H(15B) 119.2 no
C(9B) C(8B) H(15B) 117.7 no
C(8A) C(9A) C(10A) 121.0(3) yes
C(8A) C(9A) C(13A) 119.4(3) yes
C(10A) C(9A) C(13A) 119.6(3) yes
C(8B) C(9B) C(10B) 120.7(3) yes
C(8B) C(9B) C(13B) 119.9(3) yes
C(10B) C(9B) C(13B) 119.4(3) yes
C(9A) C(10A) C(11A) 118.1(3) yes
C(9A) C(10A) H(16A) 122.0 no
C(11A) C(10A) H(16A) 119.9 no
C(9B) C(10B) C(11B) 117.9(3) yes
C(9B) C(10B) H(16B) 120.1 no
C(11B) C(10B) H(16B) 121.9 no
C(10A) C(11A) C(12A) 120.7(3) yes
C(10A) C(11A) C(14A) 119.9(3) yes
C(12A) C(11A) C(14A) 119.4(3) yes
C(10B) C(11B) C(12B) 120.6(3) yes
C(10B) C(11B) C(14B) 119.3(3) yes
C(12B) C(11B) C(14B) 120.0(3) yes
C(7A) C(12A) C(11A) 123.0(3) yes
C(7A) C(12A) H(17A) 118.6 no
C(11A) C(12A) H(17A) 118.4 no
C(7B) C(12B) C(11B) 122.8(3) yes
C(7B) C(12B) H(17B) 118.9 no
C(11B) C(12B) H(17B) 118.3 no
F(1A) C(13A) F(2A) 104.8(3) yes
F(1A) C(13A) F(3A) 104.8(3) yes
F(1A) C(13A) C(9A) 113.7(3) yes
F(2A) C(13A) F(3A) 105.5(3) yes
F(2A) C(13A) C(9A) 113.8(3) yes
F(3A) C(13A) C(9A) 113.4(3) yes
F(1B) C(13B) F(2B) 104.8(3) yes
F(1B) C(13B) F(3B) 105.9(3) yes
F(1B) C(13B) C(9B) 113.5(3) yes
F(2B) C(13B) F(3B) 105.1(3) yes
F(2B) C(13B) C(9B) 113.7(3) yes
F(3B) C(13B) C(9B) 113.0(3) yes
F(4A) C(14A) F(5A) 103.6(4) yes
F(4A) C(14A) F(6A) 106.6(4) yes
F(4A) C(14A) C(11A) 114.8(4) yes
F(5A) C(14A) F(6A) 102.8(4) yes
F(5A) C(14A) C(11A) 113.9(3) yes
F(6A) C(14A) C(11A) 113.8(3) yes
F(4B) C(14B) F(5B) 103.3(4) yes
F(4B) C(14B) F(6B) 105.8(5) yes
F(4B) C(14B) C(11B) 113.4(3) yes
F(5B) C(14B) F(6B) 103.8(4) yes
F(5B) C(14B) C(11B) 115.2(4) yes
F(6B) C(14B) C(11B) 114.1(3) yes
C(16A) C(15A) C(20A) 116.0(3) yes
C(16A) C(15A) B(1A) 121.8(3) yes
C(20A) C(15A) B(1A) 122.0(3) yes
C(16B) C(15B) C(20B) 115.3(3) yes
C(16B) C(15B) B(1B) 122.3(3) yes
C(20B) C(15B) B(1B) 122.2(3) yes
C(15A) C(16A) C(17A) 122.0(3) yes
C(15A) C(16A) H(18A) 119.5 no
C(17A) C(16A) H(18A) 118.5 no
C(15B) C(16B) C(17B) 122.1(3) yes
C(15B) C(16B) H(18B) 119.3 no
C(17B) C(16B) H(18B) 118.6 no
C(16A) C(17A) C(18A) 121.0(3) yes
C(16A) C(17A) C(21A) 119.0(3) yes
C(18A) C(17A) C(21A) 119.9(3) yes
C(16B) C(17B) C(18B) 121.0(3) yes
C(16B) C(17B) C(21B) 118.9(3) yes
C(18B) C(17B) C(21B) 120.1(3) yes
C(17A) C(18A) C(19A) 118.0(3) yes
C(17A) C(18A) H(19A) 122.5 no
C(19A) C(18A) H(19A) 119.5 no
C(17B) C(18B) C(19B) 118.2(3) yes
C(17B) C(18B) H(19B) 120.5 no
C(19B) C(18B) H(19B) 121.3 no
C(18A) C(19A) C(20A) 120.6(3) yes
C(18A) C(19A) C(22A) 118.4(3) yes
C(20A) C(19A) C(22A) 121.1(3) yes
C(18B) C(19B) C(20B) 120.7(3) yes
C(18B) C(19B) C(22B) 118.8(3) yes
C(20B) C(19B) C(22B) 120.5(3) yes
C(15A) C(20A) C(19A) 122.4(3) yes
C(15A) C(20A) H(20A) 119.8 no
C(19A) C(20A) H(20A) 117.8 no
C(15B) C(20B) C(19B) 122.7(3) yes
C(15B) C(20B) H(20B) 118.7 no
C(19B) C(20B) H(20B) 118.5 no
F(7A) C(21A) F(8A) 104.5(3) yes
F(7A) C(21A) F(9A) 106.1(3) yes
F(7A) C(21A) C(17A) 113.0(3) yes
F(8A) C(21A) F(9A) 105.6(3) yes
F(8A) C(21A) C(17A) 113.2(3) yes
F(9A) C(21A) C(17A) 113.7(3) yes
F(7B) C(21B) F(8B) 106.4(3) yes
F(7B) C(21B) F(9B) 105.1(3) yes
F(7B) C(21B) C(17B) 113.7(3) yes
F(8B) C(21B) F(9B) 104.4(3) yes
F(8B) C(21B) C(17B) 113.2(3) yes
F(9B) C(21B) C(17B) 113.3(3) yes
F(10A) C(22A) F(10AC) 59.9(9) no
F(10A) C(22A) F(11A) 103.1(4) yes
F(10A) C(22A) F(11AC) 49.1(8) no
F(10A) C(22A) F(12A) 104.6(4) yes
F(10A) C(22A) F(12AC) 137.5(8) no
F(10A) C(22A) C(19A) 113.3(4) yes
F(10AC) C(22A) F(11A) 46.6(8) no
F(10AC) C(22A) F(11AC) 104(1) yes
F(10AC) C(22A) F(12A) 131.9(8) no
F(10AC) C(22A) F(12AC) 104(1) yes
F(10AC) C(22A) C(19A) 114.7(8) yes
F(11A) C(22A) F(11AC) 131.5(8) no
F(11A) C(22A) F(12A) 107.3(4) yes
F(11A) C(22A) F(12AC) 60.6(9) no
F(11A) C(22A) C(19A) 114.4(3) yes
F(11AC) C(22A) F(12A) 59.3(8) no
F(11AC) C(22A) F(12AC) 109(1) yes
F(11AC) C(22A) C(19A) 113.5(8) yes
F(12A) C(22A) F(12AC) 53.7(8) no
F(12A) C(22A) C(19A) 113.2(4) yes
F(12AC) C(22A) C(19A) 109.1(8) yes
F(10B) C(22B) F(11B) 104.0(4) yes
F(10B) C(22B) F(12B) 105.8(4) yes
F(10B) C(22B) C(19B) 114.1(4) yes
F(11B) C(22B) F(12B) 101.8(4) yes
F(11B) C(22B) C(19B) 113.8(4) yes
F(12B) C(22B) C(19B) 115.9(3) yes
C(24A) C(23A) C(28A) 114.1(3) yes
C(24A) C(23A) B(1A) 124.0(3) yes
C(28A) C(23A) B(1A) 121.9(3) yes
C(24B) C(23B) C(28B) 115.5(3) yes
C(24B) C(23B) B(1B) 121.9(3) yes
C(28B) C(23B) B(1B) 122.5(3) yes
C(23A) C(24A) C(25A) 123.2(3) yes
C(23A) C(24A) H(21A) 118.1 no
C(25A) C(24A) H(21A) 118.7 no
C(23B) C(24B) C(25B) 122.4(3) yes
C(23B) C(24B) H(21B) 118.8 no
C(25B) C(24B) H(21B) 118.8 no
C(24A) C(25A) C(26A) 120.9(3) yes
C(24A) C(25A) C(29A) 119.6(3) yes
C(26A) C(25A) C(29A) 119.4(3) yes
C(24B) C(25B) C(26B) 120.9(3) yes
C(24B) C(25B) C(29B) 119.2(3) yes
C(26B) C(25B) C(29B) 119.9(3) yes
C(25A) C(26A) C(27A) 118.0(3) yes
C(25A) C(26A) H(22A) 119.9 no
C(27A) C(26A) H(22A) 122.1 no
C(25B) C(26B) C(27B) 118.0(3) yes
C(25B) C(26B) H(22B) 120.2 no
C(27B) C(26B) H(22B) 121.8 no
C(26A) C(27A) C(28A) 120.5(3) yes
C(26A) C(27A) C(30A) 119.9(3) yes
C(28A) C(27A) C(30A) 119.6(3) yes
C(26B) C(27B) C(28B) 120.8(3) yes
C(26B) C(27B) C(30B) 118.9(3) yes
C(28B) C(27B) C(30B) 120.3(3) yes
C(23A) C(28A) C(27A) 123.1(3) yes
C(23A) C(28A) H(23A) 117.6 no
C(27A) C(28A) H(23A) 119.2 no
C(23B) C(28B) C(27B) 122.5(3) yes
C(23B) C(28B) H(23B) 118.1 no
C(27B) C(28B) H(23B) 119.4 no
F(16A) C(29A) F(17A) 103.2(4) yes
F(16A) C(29A) F(18A) 100.1(5) yes
F(16A) C(29A) C(25A) 113.8(4) yes
F(17A) C(29A) F(18A) 109.4(5) yes
F(17A) C(29A) C(25A) 115.8(4) yes
F(18A) C(29A) C(25A) 113.0(4) yes
F(13B) C(29B) F(14B) 105.9(3) yes
F(13B) C(29B) F(15B) 104.5(3) yes
F(13B) C(29B) C(25B) 113.2(3) yes
F(14B) C(29B) F(15B) 105.6(3) yes
F(14B) C(29B) C(25B) 113.5(3) yes
F(15B) C(29B) C(25B) 113.2(3) yes
F(13A) C(30A) F(14A) 106.5(4) yes
F(13A) C(30A) F(15A) 102.8(3) yes
F(13A) C(30A) C(27A) 113.9(3) yes
F(14A) C(30A) F(15A) 105.0(4) yes
F(14A) C(30A) C(27A) 114.0(3) yes
F(15A) C(30A) C(27A) 113.5(3) yes
F(16BC) C(30B) F(16B) 52.6(5) no
F(16BC) C(30B) F(17BC) 106.5(8) yes
F(16BC) C(30B) F(17B) 55.8(5) no
F(16BC) C(30B) F(18BC) 104.0(7) yes
F(16BC) C(30B) F(18B) 131.1(6) no
F(16BC) C(30B) C(27B) 114.4(6) yes
F(16B) C(30B) F(17BC) 133.7(6) no
F(16B) C(30B) F(17B) 104.8(5) yes
F(16B) C(30B) F(18BC) 55.4(5) no
F(16B) C(30B) F(18B) 104.8(5) yes
F(16B) C(30B) C(27B) 113.2(4) yes
F(17BC) C(30B) F(17B) 54.9(6) no
F(17BC) C(30B) F(18BC) 105.3(7) yes
F(17BC) C(30B) F(18B) 54.3(5) no
F(17BC) C(30B) C(27B) 113.1(6) yes
F(17B) C(30B) F(18BC) 133.2(5) no
F(17B) C(30B) F(18B) 104.5(5) yes
F(17B) C(30B) C(27B) 114.0(3) yes
F(18BC) C(30B) F(18B) 54.1(5) no
F(18BC) C(30B) C(27B) 112.8(5) yes
F(18B) C(30B) C(27B) 114.5(3) yes
C(32A) C(31A) C(36A) 115.1(3) yes
C(32A) C(31A) B(1A) 122.6(3) yes
C(36A) C(31A) B(1A) 122.2(3) yes
C(32B) C(31B) C(36B) 114.9(3) yes
C(32B) C(31B) B(1B) 123.7(3) yes
C(36B) C(31B) B(1B) 121.4(3) yes
C(31A) C(32A) C(33A) 122.3(3) yes
C(31A) C(32A) H(24A) 118.3 no
C(33A) C(32A) H(24A) 119.4 no
C(31B) C(32B) C(33B) 122.5(3) yes
C(31B) C(32B) H(24B) 119.5 no
C(33B) C(32B) H(24B) 118.0 no
C(32A) C(33A) C(34A) 121.3(3) yes
C(32A) C(33A) C(37A) 118.9(3) yes
C(34A) C(33A) C(37A) 119.7(3) yes
C(32B) C(33B) C(34B) 121.1(3) yes
C(32B) C(33B) C(37B) 118.8(3) yes
C(34B) C(33B) C(37B) 120.0(3) yes
C(33A) C(34A) C(35A) 118.2(3) yes
C(33A) C(34A) H(25A) 121.4 no
C(35A) C(34A) H(25A) 120.3 no
C(33B) C(34B) C(35B) 117.9(3) yes
C(33B) C(34B) H(25B) 120.8 no
C(35B) C(34B) H(25B) 121.3 no
C(34A) C(35A) C(36A) 119.8(3) yes
C(34A) C(35A) C(38A) 118.8(3) yes
C(36A) C(35A) C(38A) 121.4(3) yes
C(34B) C(35B) C(36B) 120.9(3) yes
C(34B) C(35B) C(38B) 119.3(3) yes
C(36B) C(35B) C(38B) 119.9(3) yes
C(31A) C(36A) C(35A) 123.3(3) yes
C(31A) C(36A) H(26A) 118.6 no
C(35A) C(36A) H(26A) 118.0 no
C(31B) C(36B) C(35B) 122.6(3) yes
C(31B) C(36B) H(26B) 119.6 no
C(35B) C(36B) H(26B) 117.8 no
F(19A) C(37A) F(20A) 104.5(3) yes
F(19A) C(37A) F(21A) 106.6(3) yes
F(19A) C(37A) C(33A) 112.8(3) yes
F(20A) C(37A) F(21A) 105.9(3) yes
F(20A) C(37A) C(33A) 112.7(3) yes
F(21A) C(37A) C(33A) 113.7(3) yes
F(19B) C(37B) F(20B) 102.3(4) yes
F(19B) C(37B) F(21B) 102.2(4) yes
F(19B) C(37B) C(33B) 112.5(3) yes
F(20B) C(37B) F(21B) 108.5(4) yes
F(20B) C(37B) C(33B) 114.7(3) yes
F(21B) C(37B) C(33B) 115.1(3) yes
F(22AC) C(38A) F(22A) 50.3(5) no
F(22AC) C(38A) F(23AC) 102.5(8) yes
F(22AC) C(38A) F(23A) 59.3(6) no
F(22AC) C(38A) F(24AC) 108.6(8) yes
F(22AC) C(38A) F(24A) 130.5(6) no
F(22AC) C(38A) C(35A) 115.1(6) yes
F(22A) C(38A) F(23AC) 56.9(6) no
F(22A) C(38A) F(23A) 106.1(5) yes
F(22A) C(38A) F(24AC) 135.0(6) no
F(22A) C(38A) F(24A) 103.2(5) yes
F(22A) C(38A) C(35A) 112.7(4) yes
F(23AC) C(38A) F(23A) 131.5(6) no
F(23AC) C(38A) F(24AC) 103.5(8) yes
F(23AC) C(38A) F(24A) 49.6(6) no
F(23AC) C(38A) C(35A) 113.8(6) yes
F(23A) C(38A) F(24AC) 53.7(6) no
F(23A) C(38A) F(24A) 105.5(5) yes
F(23A) C(38A) C(35A) 114.5(4) yes
F(24AC) C(38A) F(24A) 57.1(6) no
F(24AC) C(38A) C(35A) 112.3(6) yes
F(24A) C(38A) C(35A) 113.9(3) yes
F(22B) C(38B) F(23B) 105.5(3) yes
F(22B) C(38B) F(24B) 103.6(3) yes
F(22B) C(38B) C(35B) 114.1(3) yes
F(23B) C(38B) F(24B) 105.7(4) yes
F(23B) C(38B) C(35B) 113.7(3) yes
F(24B) C(38B) C(35B) 113.2(3) yes
C(7A) B(1A) C(15A) 108.7(2) yes
C(7A) B(1A) C(23A) 111.3(3) yes
C(7A) B(1A) C(31A) 109.1(2) yes
C(15A) B(1A) C(23A) 107.0(2) yes
C(15A) B(1A) C(31A) 110.6(3) yes
C(23A) B(1A) C(31A) 110.0(2) yes
C(7B) B(1B) C(15B) 109.2(2) yes
C(7B) B(1B) C(23B) 109.1(2) yes
C(7B) B(1B) C(31B) 111.4(2) yes
C(15B) B(1B) C(23B) 110.1(2) yes
C(15B) B(1B) C(31B) 109.7(2) yes
C(23B) B(1B) C(31B) 107.3(2) yes

loop_
_geom_bond_atom_site_label_1
_geom_bond_atom_site_label_2
_geom_bond_distance
_geom_bond_publ_flag
Si(1A) O(1A) 1.713(3) yes
Si(1A) C(2A) 1.883(5) yes
Si(1A) C(3A) 1.814(5) yes
Si(1A) C(4A) 1.825(6) yes
Si(1B) O(1B) 1.721(3) yes
Si(1B) C(2B) 1.872(5) yes
Si(1B) C(3B) 1.820(5) yes
Si(1B) C(4B) 1.814(5) yes
F(1A) C(13A) 1.339(4) yes
F(1B) C(13B) 1.333(4) yes
F(2A) C(13A) 1.326(4) yes
F(2B) C(13B) 1.327(4) yes
F(3A) C(13A) 1.329(4) yes
F(3B) C(13B) 1.333(4) yes
F(4A) C(14A) 1.294(5) yes
F(4B) C(14B) 1.256(5) yes
F(5A) C(14A) 1.323(5) yes
F(5B) C(14B) 1.274(5) yes
F(6A) C(14A) 1.301(5) yes
F(6B) C(14B) 1.287(5) yes
F(7A) C(21A) 1.331(4) yes
F(7B) C(21B) 1.318(4) yes
F(8A) C(21A) 1.333(4) yes
F(8B) C(21B) 1.324(4) yes
F(9A) C(21A) 1.326(4) yes
F(9B) C(21B) 1.333(4) yes
F(10A) F(10AC) 1.26(2) no
F(10A) F(11AC) 1.09(2) no
F(10A) C(22A) 1.332(6) yes
F(10AC) F(11A) 1.01(2) no
F(10AC) C(22A) 1.19(1) yes
F(10B) C(22B) 1.281(5) yes
F(11A) F(12AC) 1.36(2) no
F(11A) C(22A) 1.339(5) yes
F(11AC) F(12A) 1.29(2) no
F(11AC) C(22A) 1.30(2) yes
F(11B) C(22B) 1.299(5) yes
F(12A) F(12AC) 1.20(2) no
F(12A) C(22A) 1.314(5) yes
F(12AC) C(22A) 1.35(2) yes
F(12B) C(22B) 1.293(5) yes
F(13A) C(30A) 1.306(4) yes
F(13B) C(29B) 1.334(4) yes
F(14A) C(30A) 1.290(4) yes
F(14B) C(29B) 1.318(4) yes
F(15A) C(30A) 1.316(5) yes
F(15B) C(29B) 1.325(4) yes
F(16A) C(29A) 1.324(5) yes
F(16BC) F(16B) 1.14(1) no
F(16BC) F(17B) 1.21(1) no
F(16BC) C(30B) 1.28(1) yes
F(16B) F(18BC) 1.20(1) no
F(16B) C(30B) 1.300(6) yes
F(17A) C(29A) 1.262(6) yes
F(17BC) F(17B) 1.20(1) no
F(17BC) F(18B) 1.19(1) no
F(17BC) C(30B) 1.30(1) yes
F(17B) C(30B) 1.304(5) yes
F(18A) C(29A) 1.277(6) yes
F(18BC) F(18B) 1.17(1) no
F(18BC) C(30B) 1.273(10) yes
F(18B) C(30B) 1.311(5) yes
F(19A) C(37A) 1.334(4) yes
F(19B) C(37B) 1.343(5) yes
F(20A) C(37A) 1.332(4) yes
F(20B) C(37B) 1.293(5) yes
F(21A) C(37A) 1.316(4) yes
F(21B) C(37B) 1.290(5) yes
F(22AC) F(22A) 1.11(1) no
F(22AC) F(23A) 1.28(1) no
F(22AC) C(38A) 1.29(1) yes
F(22A) F(23AC) 1.23(1) no
F(22A) C(38A) 1.320(6) yes
F(22B) C(38B) 1.309(4) yes
F(23AC) F(24A) 1.09(1) no
F(23AC) C(38A) 1.26(1) yes
F(23A) F(24AC) 1.16(1) no
F(23A) C(38A) 1.293(5) yes
F(23B) C(38B) 1.290(4) yes
F(24AC) F(24A) 1.24(1) no
F(24AC) C(38A) 1.27(1) yes
F(24A) C(38A) 1.331(6) yes
F(24B) C(38B) 1.319(4) yes
O(1A) C(1A) 1.292(5) yes
O(1B) C(1B) 1.299(5) yes
N(1A) C(1A) 1.275(5) yes
N(1A) C(2A) 1.472(5) yes
N(1A) C(6A) 1.467(7) yes
N(1B) C(1B) 1.284(5) yes
N(1B) C(2B) 1.473(5) yes
N(1B) C(6B) 1.474(6) yes
C(1A) C(5A) 1.487(6) yes
C(1B) C(5B) 1.463(6) yes
C(2A) H(1A) 0.954 no
C(2A) H(2A) 0.940 no
C(2B) H(1B) 0.970 no
C(2B) H(2B) 0.946 no
C(3A) H(3A) 0.975 no
C(3A) H(4A) 0.936 no
C(3A) H(5A) 0.953 no
C(3B) H(3B) 0.974 no
C(3B) H(4B) 0.979 no
C(3B) H(5B) 0.939 no
C(4A) H(6A) 0.971 no
C(4A) H(7A) 0.919 no
C(4A) H(8A) 0.950 no
C(4B) H(6B) 0.961 no
C(4B) H(7B) 0.945 no
C(4B) H(8B) 0.958 no
C(5A) H(9A) 0.913 no
C(5A) H(10A) 1.003 no
C(5A) H(11A) 0.973 no
C(5B) H(9B) 0.946 no
C(5B) H(10B) 0.960 no
C(5B) H(11B) 0.976 no
C(6A) H(12A) 0.964 no
C(6A) H(13A) 0.967 no
C(6A) H(14A) 0.917 no
C(6B) H(12B) 1.025 no
C(6B) H(13B) 0.927 no
C(6B) H(14B) 0.953 no
C(7A) C(8A) 1.402(4) yes
C(7A) C(12A) 1.405(4) yes
C(7A) B(1A) 1.649(4) yes
C(7B) C(8B) 1.393(4) yes
C(7B) C(12B) 1.408(4) yes
C(7B) B(1B) 1.646(4) yes
C(8A) C(9A) 1.392(4) yes
C(8A) H(15A) 0.954 no
C(8B) C(9B) 1.390(4) yes
C(8B) H(15B) 0.961 no
C(9A) C(10A) 1.383(5) yes
C(9A) C(13A) 1.485(5) yes
C(9B) C(10B) 1.381(5) yes
C(9B) C(13B) 1.492(5) yes
C(10A) C(11A) 1.382(5) yes
C(10A) H(16A) 0.971 no
C(10B) C(11B) 1.393(5) yes
C(10B) H(16B) 0.963 no
C(11A) C(12A) 1.383(4) yes
C(11A) C(14A) 1.483(5) yes
C(11B) C(12B) 1.382(4) yes
C(11B) C(14B) 1.480(5) yes
C(12A) H(17A) 0.954 no
C(12B) H(17B) 0.966 no
C(15A) C(16A) 1.393(4) yes
C(15A) C(20A) 1.397(4) yes
C(15A) B(1A) 1.658(4) yes
C(15B) C(16B) 1.409(4) yes
C(15B) C(20B) 1.400(4) yes
C(15B) B(1B) 1.641(4) yes
C(16A) C(17A) 1.400(4) yes
C(16A) H(18A) 0.954 no
C(16B) C(17B) 1.399(4) yes
C(16B) H(18B) 0.950 no
C(17A) C(18A) 1.380(5) yes
C(17A) C(21A) 1.489(5) yes
C(17B) C(18B) 1.378(5) yes
C(17B) C(21B) 1.492(5) yes
C(18A) C(19A) 1.393(5) yes
C(18A) H(19A) 0.957 no
C(18B) C(19B) 1.391(5) yes
C(18B) H(19B) 0.960 no
C(19A) C(20A) 1.393(4) yes
C(19A) C(22A) 1.485(5) yes
C(19B) C(20B) 1.391(4) yes
C(19B) C(22B) 1.477(5) yes
C(20A) H(20A) 0.957 no
C(20B) H(20B) 0.952 no
C(23A) C(24A) 1.406(4) yes
C(23A) C(28A) 1.406(4) yes
C(23A) B(1A) 1.646(4) yes
C(23B) C(24B) 1.399(4) yes
C(23B) C(28B) 1.403(4) yes
C(23B) B(1B) 1.653(4) yes
C(24A) C(25A) 1.389(5) yes
C(24A) H(21A) 0.964 no
C(24B) C(25B) 1.394(4) yes
C(24B) H(21B) 0.956 no
C(25A) C(26A) 1.382(5) yes
C(25A) C(29A) 1.475(5) yes
C(25B) C(26B) 1.385(4) yes
C(25B) C(29B) 1.495(4) yes
C(26A) C(27A) 1.386(5) yes
C(26A) H(22A) 0.972 no
C(26B) C(27B) 1.390(5) yes
C(26B) H(22B) 0.971 no
C(27A) C(28A) 1.397(4) yes
C(27A) C(30A) 1.482(5) yes
C(27B) C(28B) 1.390(4) yes
C(27B) C(30B) 1.484(5) yes
C(28A) H(23A) 0.965 no
C(28B) H(23B) 0.962 no
C(31A) C(32A) 1.400(4) yes
C(31A) C(36A) 1.401(4) yes
C(31A) B(1A) 1.637(4) yes
C(31B) C(32B) 1.401(4) yes
C(31B) C(36B) 1.405(4) yes
C(31B) B(1B) 1.655(4) yes
C(32A) C(33A) 1.400(4) yes
C(32A) H(24A) 0.953 no
C(32B) C(33B) 1.396(4) yes
C(32B) H(24B) 0.947 no
C(33A) C(34A) 1.366(5) yes
C(33A) C(37A) 1.497(5) yes
C(33B) C(34B) 1.372(4) yes
C(33B) C(37B) 1.485(5) yes
C(34A) C(35A) 1.407(5) yes
C(34A) H(25A) 0.956 no
C(34B) C(35B) 1.390(5) yes
C(34B) H(25B) 0.953 no
C(35A) C(36A) 1.388(4) yes
C(35A) C(38A) 1.482(5) yes
C(35B) C(36B) 1.388(4) yes
C(35B) C(38B) 1.485(5) yes
C(36A) H(26A) 0.966 no
C(36B) H(26B) 0.952 no

loop_
_geom_torsion_atom_site_label_1
_geom_torsion_atom_site_label_2
_geom_torsion_atom_site_label_3
_geom_torsion_atom_site_label_4
_geom_torsion
_geom_torsion_publ_flag
Si(1A) O(1A) C(1A) N(1A) -2.2(5) yes
Si(1A) O(1A) C(1A) C(5A) 179.4(3) yes
Si(1A) C(2A) N(1A) C(1A) 2.1(5) yes
Si(1A) C(2A) N(1A) C(6A) -178.3(5) yes
Si(1B) O(1B) C(1B) N(1B) 0.1(5) yes
Si(1B) O(1B) C(1B) C(5B) 178.8(3) yes
Si(1B) C(2B) N(1B) C(1B) -1.0(4) yes
Si(1B) C(2B) N(1B) C(6B) 179.2(4) yes
F(1A) C(13A) C(9A) C(8A) 39.0(4) yes
F(1A) C(13A) C(9A) C(10A) -142.6(3) yes
F(1B) C(13B) C(9B) C(8B) -161.9(3) yes
F(1B) C(13B) C(9B) C(10B) 19.1(4) yes
F(2A) C(13A) C(9A) C(8A) 158.8(3) yes
F(2A) C(13A) C(9A) C(10A) -22.8(4) yes
F(2B) C(13B) C(9B) C(8B) -42.2(4) yes
F(2B) C(13B) C(9B) C(10B) 138.8(3) yes
F(3A) C(13A) C(9A) C(8A) -80.7(4) yes
F(3A) C(13A) C(9A) C(10A) 97.7(4) yes
F(3B) C(13B) C(9B) C(8B) 77.5(4) yes
F(3B) C(13B) C(9B) C(10B) -101.5(4) yes
F(4A) C(14A) C(11A) C(10A) -16.0(6) yes
F(4A) C(14A) C(11A) C(12A) 166.4(4) yes
F(4B) C(14B) C(11B) C(10B) -97.6(5) yes
F(4B) C(14B) C(11B) C(12B) 79.3(5) yes
F(5A) C(14A) C(11A) C(10A) -135.2(4) yes
F(5A) C(14A) C(11A) C(12A) 47.2(5) yes
F(5B) C(14B) C(11B) C(10B) 21.1(6) yes
F(5B) C(14B) C(11B) C(12B) -162.0(4) yes
F(6A) C(14A) C(11A) C(10A) 107.3(5) yes
F(6A) C(14A) C(11A) C(12A) -70.3(5) yes
F(6B) C(14B) C(11B) C(10B) 141.1(4) yes
F(6B) C(14B) C(11B) C(12B) -42.0(5) yes
F(7A) C(21A) C(17A) C(16A) 74.2(4) yes
F(7A) C(21A) C(17A) C(18A) -104.5(4) yes
F(7B) C(21B) C(17B) C(16B) 178.1(3) yes
F(7B) C(21B) C(17B) C(18B) -2.4(5) yes
F(8A) C(21A) C(17A) C(16A) -44.4(4) yes
F(8A) C(21A) C(17A) C(18A) 136.9(3) yes
F(8B) C(21B) C(17B) C(16B) -60.3(4) yes
F(8B) C(21B) C(17B) C(18B) 119.2(4) yes
F(9A) C(21A) C(17A) C(16A) -164.9(3) yes
F(9A) C(21A) C(17A) C(18A) 16.4(5) yes
F(9B) C(21B) C(17B) C(16B) 58.3(4) yes
F(9B) C(21B) C(17B) C(18B) -122.3(4) yes
F(10A) F(10AC) F(11A) F(12AC) 11(2) no
F(10A) F(10AC) F(11A) C(22A) 31(1) no
F(10A) F(10AC) C(22A) F(11A) -155(1) no
F(10A) F(10AC) C(22A) F(11AC) -21(1) no
F(10A) F(10AC) C(22A) F(12A) -83(1) no
F(10A) F(10AC) C(22A) F(12AC) -136.8(9) no
F(10A) F(10AC) C(22A) C(19A) 103.8(6) no
F(10A) F(11AC) F(12A) F(12AC) -4(2) no
F(10A) F(11AC) F(12A) C(22A) -27(1) no
F(10A) F(11AC) C(22A) F(10AC) 24(1) no
F(10A) F(11AC) C(22A) F(11A) 68(1) no
F(10A) F(11AC) C(22A) F(12A) 154(1) no
F(10A) F(11AC) C(22A) F(12AC) 136(1) no
F(10A) F(11AC) C(22A) C(19A) -101.2(8) no
F(10A) C(22A) F(10AC) F(11A) 155(1) no
F(10A) C(22A) F(11A) F(10AC) -21(1) no
F(10A) C(22A) F(11A) F(12AC) 137.5(10) no
F(10A) C(22A) F(11AC) F(12A) -154(1) no
F(10A) C(22A) F(12A) F(11AC) 19.4(9) no
F(10A) C(22A) F(12A) F(12AC) -138(1) no
F(10A) C(22A) F(12AC) F(11A) -76(1) no
F(10A) C(22A) F(12AC) F(12A) 70(1) no
F(10A) C(22A) C(19A) C(18A) -74.5(6) yes
F(10A) C(22A) C(19A) C(20A) 104.9(5) yes
F(10AC) F(10A) F(11AC) F(12A) 2(2) no
F(10AC) F(10A) F(11AC) C(22A) -24(1) no
F(10AC) F(10A) C(22A) F(11A) 18.2(9) no
F(10AC) F(10A) C(22A) F(11AC) 152(1) no
F(10AC) F(10A) C(22A) F(12A) 130.2(9) no
F(10AC) F(10A) C(22A) F(12AC) 78(1) no
F(10AC) F(10A) C(22A) C(19A) -106.0(9) no
F(10AC) F(11A) F(12AC) F(12A) -11(1) no
F(10AC) F(11A) F(12AC) C(22A) 19(1) no
F(10AC) F(11A) C(22A) F(11AC) -68(1) no
F(10AC) F(11A) C(22A) F(12A) -131(1) no
F(10AC) F(11A) C(22A) F(12AC) -159(1) no
F(10AC) F(11A) C(22A) C(19A) 101(1) no
F(10AC) C(22A) F(10A) F(11AC) -152(1) no
F(10AC) C(22A) F(11A) F(12AC) 159(1) no
F(10AC) C(22A) F(11AC) F(12A) -130.4(9) no
F(10AC) C(22A) F(12A) F(11AC) 81(1) no
F(10AC) C(22A) F(12A) F(12AC) -76(1) no
F(10AC) C(22A) F(12AC) F(11A) -15(1) no
F(10AC) C(22A) F(12AC) F(12A) 131.6(10) no
F(10AC) C(22A) C(19A) C(18A) -141.2(9) yes
F(10AC) C(22A) C(19A) C(20A) 38(1) yes
F(10B) C(22B) C(19B) C(18B) -44.2(6) yes
F(10B) C(22B) C(19B) C(20B) 136.6(4) yes
F(11A) F(10AC) F(10A) F(11AC) -7(2) no
F(11A) F(10AC) F(10A) C(22A) -33(1) no
F(11A) F(10AC) C(22A) F(11AC) 134(1) no
F(11A) F(10AC) C(22A) F(12A) 72(1) no
F(11A) F(10AC) C(22A) F(12AC) 18(1) no
F(11A) F(10AC) C(22A) C(19A) -101.0(8) no
F(11A) F(12AC) F(12A) F(11AC) 8(1) no
F(11A) F(12AC) F(12A) C(22A) 30.6(9) no
F(11A) F(12AC) C(22A) F(11AC) -127.2(10) no
F(11A) F(12AC) C(22A) F(12A) -146.9(10) no
F(11A) F(12AC) C(22A) C(19A) 107.8(5) no
F(11A) C(22A) F(10A) F(11AC) -134(1) no
F(11A) C(22A) F(11AC) F(12A) -86(1) no
F(11A) C(22A) F(12A) F(11AC) 128.5(9) no
F(11A) C(22A) F(12A) F(12AC) -29.8(10) no
F(11A) C(22A) F(12AC) F(12A) 146.9(10) no
F(11A) C(22A) C(19A) C(18A) 167.7(4) yes
F(11A) C(22A) C(19A) C(20A) -12.8(6) yes
F(11AC) F(10A) F(10AC) C(22A) 26(1) no
F(11AC) F(10A) C(22A) F(12A) -22(1) no
F(11AC) F(10A) C(22A) F(12AC) -73(1) no
F(11AC) F(10A) C(22A) C(19A) 101(1) no
F(11AC) F(12A) F(12AC) C(22A) -21(1) no
F(11AC) F(12A) C(22A) F(12AC) 158(1) no
F(11AC) F(12A) C(22A) C(19A) -104.5(9) no
F(11AC) C(22A) F(11A) F(12AC) 91(1) no
F(11AC) C(22A) F(12A) F(12AC) -159.0(9) no
F(11AC) C(22A) F(12AC) F(12A) 19(1) no
F(11AC) C(22A) C(19A) C(18A) -20(1) yes
F(11AC) C(22A) C(19A) C(20A) 159(1) yes
F(11B) C(22B) C(19B) C(18B) 75.0(5) yes
F(11B) C(22B) C(19B) C(20B) -104.2(5) yes
F(12A) F(11AC) F(10A) C(22A) 26(1) no
F(12A) F(11AC) C(22A) F(12AC) -18(1) no
F(12A) F(11AC) C(22A) C(19A) 104.0(6) no
F(12A) F(12AC) F(11A) C(22A) -31.3(9) no
F(12A) F(12AC) C(22A) C(19A) -105.2(7) no
F(12A) C(22A) F(11A) F(12AC) 27.4(9) no
F(12A) C(22A) C(19A) C(18A) 44.4(6) yes
F(12A) C(22A) C(19A) C(20A) -136.1(5) yes
F(12AC) F(11A) F(10AC) C(22A) -19(1) no
F(12AC) F(11A) C(22A) C(19A) -99.0(9) no
F(12AC) F(12A) F(11AC) C(22A) 22(1) no
F(12AC) F(12A) C(22A) C(19A) 97(1) no
F(12AC) C(22A) C(19A) C(18A) 102(1) yes
F(12AC) C(22A) C(19A) C(20A) -78(1) yes
F(12B) C(22B) C(19B) C(18B) -167.5(4) yes
F(12B) C(22B) C(19B) C(20B) 13.4(6) yes
F(13A) C(30A) C(27A) C(26A) -15.8(5) yes
F(13A) C(30A) C(27A) C(28A) 163.3(3) yes
F(13B) C(29B) C(25B) C(24B) -71.4(4) yes
F(13B) C(29B) C(25B) C(26B) 106.5(4) yes
F(14A) C(30A) C(27A) C(26A) 106.7(4) yes
F(14A) C(30A) C(27A) C(28A) -74.2(5) yes
F(14B) C(29B) C(25B) C(24B) 167.8(3) yes
F(14B) C(29B) C(25B) C(26B) -14.3(5) yes
F(15A) C(30A) C(27A) C(26A) -133.1(4) yes
F(15A) C(30A) C(27A) C(28A) 46.0(5) yes
F(15B) C(29B) C(25B) C(24B) 47.4(4) yes
F(15B) C(29B) C(25B) C(26B) -134.7(3) yes
F(16A) C(29A) C(25A) C(24A) 154.2(4) yes
F(16A) C(29A) C(25A) C(26A) -29.1(6) yes
F(16BC) F(16B) F(18BC) F(18B) 3(1) no
F(16BC) F(16B) F(18BC) C(30B) -26.6(9) no
F(16BC) F(16B) C(30B) F(17BC) 76(1) no
F(16BC) F(16B) C(30B) F(17B) 21.0(7) no
F(16BC) F(16B) C(30B) F(18BC) 153.7(9) no
F(16BC) F(16B) C(30B) F(18B) 130.7(7) no
F(16BC) F(16B) C(30B) C(27B) -103.8(7) no
F(16BC) F(17B) F(17BC) F(18B) -3(1) no
F(16BC) F(17B) F(17BC) C(30B) 26.0(8) no
F(16BC) F(17B) C(30B) F(16B) -20.2(7) no
F(16BC) F(17B) C(30B) F(17BC) -153.7(9) no
F(16BC) F(17B) C(30B) F(18BC) -76(1) no
F(16BC) F(17B) C(30B) F(18B) -130.2(7) no
F(16BC) F(17B) C(30B) C(27B) 104.1(7) no
F(16BC) C(30B) F(16B) F(18BC) -153.7(9) no
F(16BC) C(30B) F(17BC) F(17B) -22.5(7) no
F(16BC) C(30B) F(17BC) F(18B) 129.1(7) no
F(16BC) C(30B) F(17B) F(17BC) 153.7(9) no
F(16BC) C(30B) F(18BC) F(16B) 21.3(7) no
F(16BC) C(30B) F(18BC) F(18B) -131.0(7) no
F(16BC) C(30B) F(18B) F(17BC) -80(1) no
F(16BC) C(30B) F(18B) F(18BC) 76(1) no
F(16BC) C(30B) C(27B) C(26B) 22.9(9) yes
F(16BC) C(30B) C(27B) C(28B) -157.1(8) yes
F(16B) F(16BC) F(17B) F(17BC) 0(1) no
F(16B) F(16BC) F(17B) C(30B) 26.8(8) no
F(16B) F(16BC) C(30B) F(17BC) -132.9(7) no
F(16B) F(16BC) C(30B) F(17B) -155.2(8) no
F(16B) F(16BC) C(30B) F(18BC) -22.1(8) no
F(16B) F(16BC) C(30B) F(18B) -76.2(10) no
F(16B) F(16BC) C(30B) C(27B) 101.4(6) no
F(16B) F(18BC) F(18B) F(17BC) -5(1) no
F(16B) F(18BC) F(18B) C(30B) -29.3(7) no
F(16B) F(18BC) C(30B) F(17BC) 133.0(7) no
F(16B) F(18BC) C(30B) F(17B) 77.1(9) no
F(16B) F(18BC) C(30B) F(18B) 152.2(7) no
F(16B) F(18BC) C(30B) C(27B) -103.3(5) no
F(16B) C(30B) F(16BC) F(17B) 155.2(8) yes
F(16B) C(30B) F(17BC) F(17B) -76.1(10) no
F(16B) C(30B) F(17BC) F(18B) 75(1) no
F(16B) C(30B) F(17B) F(17BC) 133.5(7) no
F(16B) C(30B) F(18BC) F(18B) -152.2(7) no
F(16B) C(30B) F(18B) F(17BC) -133.6(7) no
F(16B) C(30B) F(18B) F(18BC) 23.4(6) no
F(16B) C(30B) C(27B) C(26B) 80.8(6) yes
F(16B) C(30B) C(27B) C(28B) -99.2(6) yes
F(17A) C(29A) C(25A) C(24A) 34.9(6) yes
F(17A) C(29A) C(25A) C(26A) -148.5(5) yes
F(17BC) F(17B) F(16BC) C(30B) -26.3(8) no
F(17BC) F(17B) C(30B) F(18BC) 77(1) no
F(17BC) F(17B) C(30B) F(18B) 23.5(7) no
F(17BC) F(17B) C(30B) C(27B) -102.2(7) no
F(17BC) F(18B) F(18BC) C(30B) 23.4(9) no
F(17BC) F(18B) C(30B) F(17B) -23.7(7) no
F(17BC) F(18B) C(30B) F(18BC) -157.0(9) no
F(17BC) F(18B) C(30B) C(27B) 101.7(7) no
F(17BC) C(30B) F(16BC) F(17B) 22.2(7) no
F(17BC) C(30B) F(16B) F(18BC) -77(1) no
F(17BC) C(30B) F(18BC) F(18B) -19.2(7) no
F(17BC) C(30B) F(18B) F(18BC) 157.0(9) no
F(17BC) C(30B) C(27B) C(26B) -99.2(8) no
F(17BC) C(30B) C(27B) C(28B) 80.8(8) no
F(17B) F(16BC) F(16B) F(18BC) 0(1) no
F(17B) F(16BC) F(16B) C(30B) -26.5(8) no
F(17B) F(16BC) C(30B) F(18BC) 133.1(6) no
F(17B) F(16BC) C(30B) F(18B) 79.0(9) no
F(17B) F(16BC) C(30B) C(27B) -103.4(5) no
F(17B) F(17BC) F(18B) F(18BC) 5(1) no
F(17B) F(17BC) F(18B) C(30B) 29.2(7) no
F(17B) F(17BC) C(30B) F(18BC) -132.4(6) no
F(17B) F(17BC) C(30B) F(18B) -151.6(8) no
F(17B) F(17BC) C(30B) C(27B) 104.0(5) no
F(17B) C(30B) F(16B) F(18BC) -132.7(7) no
F(17B) C(30B) F(17BC) F(18B) 151.6(8) no
F(17B) C(30B) F(18BC) F(18B) -75.1(9) no
F(17B) C(30B) F(18B) F(18BC) 133.3(7) no
F(17B) C(30B) C(27B) C(26B) -38.8(6) yes
F(17B) C(30B) C(27B) C(28B) 141.2(5) yes
F(18A) C(29A) C(25A) C(24A) -92.5(6) yes
F(18A) C(29A) C(25A) C(26A) 84.2(6) yes
F(18BC) F(16B) F(16BC) C(30B) 26.2(8) no
F(18BC) F(16B) C(30B) F(18B) -23.0(6) no
F(18BC) F(16B) C(30B) C(27B) 102.5(6) no
F(18BC) F(18B) F(17BC) C(30B) -23.2(8) no
F(18BC) F(18B) C(30B) C(27B) -101.3(6) no
F(18BC) C(30B) F(17BC) F(18B) 19.2(7) no
F(18BC) C(30B) C(27B) C(26B) 141.5(7) no
F(18BC) C(30B) C(27B) C(28B) -38.5(8) no
F(18B) F(17BC) F(17B) C(30B) -29.3(8) no
F(18B) F(17BC) C(30B) C(27B) -104.4(5) no
F(18B) F(18BC) F(16B) C(30B) 29.6(8) no
F(18B) F(18BC) C(30B) C(27B) 104.5(5) no
F(18B) C(30B) C(27B) C(26B) -159.1(6) yes
F(18B) C(30B) C(27B) C(28B) 20.9(7) yes
F(19A) C(37A) C(33A) C(32A) 60.0(5) yes
F(19A) C(37A) C(33A) C(34A) -119.6(4) yes
F(19B) C(37B) C(33B) C(32B) -58.8(5) yes
F(19B) C(37B) C(33B) C(34B) 123.5(4) yes
F(20A) C(37A) C(33A) C(32A) -58.1(4) yes
F(20A) C(37A) C(33A) C(34A) 122.4(4) yes
F(20B) C(37B) C(33B) C(32B) -175.2(4) yes
F(20B) C(37B) C(33B) C(34B) 7.1(6) yes
F(21A) C(37A) C(33A) C(32A) -178.5(3) yes
F(21A) C(37A) C(33A) C(34A) 2.0(5) yes
F(21B) C(37B) C(33B) C(32B) 57.8(5) yes
F(21B) C(37B) C(33B) C(34B) -120.0(4) yes
F(22AC) F(22A) F(23AC) F(24A) 0(1) no
F(22AC) F(22A) F(23AC) C(38A) 28.8(9) no
F(22AC) F(22A) C(38A) F(23AC) -150.9(10) no
F(22AC) F(22A) C(38A) F(23A) -21.5(8) no
F(22AC) F(22A) C(38A) F(24AC) -75(1) no
F(22AC) F(22A) C(38A) F(24A) -132.2(8) no
F(22AC) F(22A) C(38A) C(35A) 104.5(7) no
F(22AC) F(23A) F(24AC) F(24A) 5(1) no
F(22AC) F(23A) F(24AC) C(38A) -25.5(9) no
F(22AC) F(23A) C(38A) F(22A) 19.2(7) no
F(22AC) F(23A) C(38A) F(23AC) 78(1) no
F(22AC) F(23A) C(38A) F(24AC) 153.7(9) no
F(22AC) F(23A) C(38A) F(24A) 128.2(7) no
F(22AC) F(23A) C(38A) C(35A) -105.7(7) no
F(22AC) C(38A) F(22A) F(23AC) 150.9(10) no
F(22AC) C(38A) F(23AC) F(22A) -22.5(8) no
F(22AC) C(38A) F(23AC) F(24A) 133.3(7) no
F(22AC) C(38A) F(23A) F(24AC) -153.7(9) no
F(22AC) C(38A) F(24AC) F(23A) 23.7(8) no
F(22AC) C(38A) F(24AC) F(24A) -126.8(7) no
F(22AC) C(38A) F(24A) F(23AC) -69(1) no
F(22AC) C(38A) F(24A) F(24AC) 86(1) no
F(22AC) C(38A) C(35A) C(34A) -24.9(9) yes
F(22AC) C(38A) C(35A) C(36A) 154.1(8) yes
F(22A) F(22AC) F(23A) F(24AC) 0(1) no
F(22A) F(22AC) F(23A) C(38A) -26.3(9) no
F(22A) F(22AC) C(38A) F(23AC) 24.6(8) no
F(22A) F(22AC) C(38A) F(23A) 155.8(8) no
F(22A) F(22AC) C(38A) F(24AC) 133.7(8) no
F(22A) F(22AC) C(38A) F(24A) 71(1) no
F(22A) F(22AC) C(38A) C(35A) -99.4(6) no
F(22A) F(23AC) F(24A) F(24AC) 4(1) no
F(22A) F(23AC) F(24A) C(38A) 27.5(9) no
F(22A) F(23AC) C(38A) F(23A) -82.3(10) no
F(22A) F(23AC) C(38A) F(24AC) -135.4(7) no
F(22A) F(23AC) C(38A) F(24A) -155.8(9) no
F(22A) F(23AC) C(38A) C(35A) 102.4(6) no
F(22A) C(38A) F(22AC) F(23A) -155.8(8) no
F(22A) C(38A) F(23AC) F(24A) 155.8(9) no
F(22A) C(38A) F(23A) F(24AC) -134.5(8) no
F(22A) C(38A) F(24AC) F(23A) 75(1) no
F(22A) C(38A) F(24AC) F(24A) -74(1) no
F(22A) C(38A) F(24A) F(23AC) -20.7(8) no
F(22A) C(38A) F(24A) F(24AC) 135.5(8) no
F(22A) C(38A) C(35A) C(34A) -80.3(6) yes
F(22A) C(38A) C(35A) C(36A) 98.7(6) yes
F(22B) C(38B) C(35B) C(34B) 27.8(5) yes
F(22B) C(38B) C(35B) C(36B) -152.9(3) yes
F(23AC) F(22A) F(22AC) F(23A) -2(1) no
F(23AC) F(22A) F(22AC) C(38A) -27.6(9) no
F(23AC) F(22A) C(38A) F(23A) 129.4(7) no
F(23AC) F(22A) C(38A) F(24AC) 75(1) no
F(23AC) F(22A) C(38A) F(24A) 18.7(7) no
F(23AC) F(22A) C(38A) C(35A) -104.5(7) no
F(23AC) F(24A) F(24AC) F(23A) -7(1) no
F(23AC) F(24A) F(24AC) C(38A) 23.4(9) no
F(23AC) F(24A) C(38A) F(23A) -131.8(8) no
F(23AC) F(24A) C(38A) F(24AC) -156.2(10) no
F(23AC) F(24A) C(38A) C(35A) 101.7(8) no
F(23AC) C(38A) F(22AC) F(23A) -131.2(7) no
F(23AC) C(38A) F(23A) F(24AC) -74(1) no
F(23AC) C(38A) F(24AC) F(23A) 132.0(7) no
F(23AC) C(38A) F(24AC) F(24A) -18.4(8) no
F(23AC) C(38A) F(24A) F(24AC) 156.2(10) no
F(23AC) C(38A) C(35A) C(34A) -142.8(8) yes
F(23AC) C(38A) C(35A) C(36A) 36.2(9) yes
F(23A) F(22AC) F(22A) C(38A) 25.0(8) no
F(23A) F(22AC) C(38A) F(24AC) -22.1(8) no
F(23A) F(22AC) C(38A) F(24A) -84.4(9) no
F(23A) F(22AC) C(38A) C(35A) 104.7(5) no
F(23A) F(24AC) F(24A) C(38A) -31.2(8) no
F(23A) F(24AC) C(38A) F(24A) 150.5(8) no
F(23A) F(24AC) C(38A) C(35A) -104.8(6) no
F(23A) C(38A) F(23AC) F(24A) 73(1) no
F(23A) C(38A) F(24AC) F(24A) -150.5(8) no
F(23A) C(38A) F(24A) F(24AC) 24.4(7) no
F(23A) C(38A) C(35A) C(34A) 41.1(7) yes
F(23A) C(38A) C(35A) C(36A) -139.9(6) yes
F(23B) C(38B) C(35B) C(34B) -93.3(4) yes
F(23B) C(38B) C(35B) C(36B) 86.0(4) yes
F(24AC) F(23A) F(22AC) C(38A) 26.0(9) no
F(24AC) F(23A) C(38A) F(24A) -25.4(8) no
F(24AC) F(23A) C(38A) C(35A) 100.6(8) no
F(24AC) F(24A) F(23AC) C(38A) -22.7(9) no
F(24AC) F(24A) C(38A) C(35A) -102.1(7) no
F(24AC) C(38A) F(23AC) F(24A) 20.4(9) no
F(24AC) C(38A) C(35A) C(34A) 100.0(9) yes
F(24AC) C(38A) C(35A) C(36A) -81.0(9) yes
F(24A) F(23AC) F(22A) C(38A) -28.6(10) no
F(24A) F(23AC) C(38A) C(35A) -101.8(6) no
F(24A) F(24AC) F(23A) C(38A) 31.2(8) no
F(24A) F(24AC) C(38A) C(35A) 104.8(5) no
F(24A) C(38A) C(35A) C(34A) 162.7(5) yes
F(24A) C(38A) C(35A) C(36A) -18.4(7) yes
F(24B) C(38B) C(35B) C(34B) 146.0(4) yes
F(24B) C(38B) C(35B) C(36B) -34.7(5) yes
O(1A) Si(1A) C(2A) N(1A) -2.6(3) yes
O(1A) C(1A) N(1A) C(2A) -0.2(6) yes
O(1A) C(1A) N(1A) C(6A) -179.8(6) yes
O(1B) Si(1B) C(2B) N(1B) 0.8(3) yes
O(1B) C(1B) N(1B) C(2B) 0.7(6) yes
O(1B) C(1B) N(1B) C(6B) -179.6(5) yes
N(1A) C(2A) Si(1A) C(3A) 109.1(3) yes
N(1A) C(2A) Si(1A) C(4A) -110.7(4) yes
N(1B) C(2B) Si(1B) C(3B) -110.1(3) yes
N(1B) C(2B) Si(1B) C(4B) 109.3(3) yes
C(1A) O(1A) Si(1A) C(2A) 2.8(3) yes
C(1A) O(1A) Si(1A) C(3A) -112.8(4) yes
C(1A) O(1A) Si(1A) C(4A) 121.9(4) yes
C(1B) O(1B) Si(1B) C(2B) -0.6(3) yes
C(1B) O(1B) Si(1B) C(3B) 114.3(3) yes
C(1B) O(1B) Si(1B) C(4B) -119.0(3) yes
C(2A) N(1A) C(1A) C(5A) 178.1(4) yes
C(2B) N(1B) C(1B) C(5B) -178.0(4) yes
C(5A) C(1A) N(1A) C(6A) -1.5(8) yes
C(5B) C(1B) N(1B) C(6B) 1.8(8) yes
C(7A) C(8A) C(9A) C(10A) -2.1(5) yes
C(7A) C(8A) C(9A) C(13A) 176.2(3) yes
C(7A) C(12A) C(11A) C(10A) -3.4(5) yes
C(7A) C(12A) C(11A) C(14A) 174.2(3) yes
C(7A) B(1A) C(15A) C(16A) 24.4(4) yes
C(7A) B(1A) C(15A) C(20A) -158.8(3) yes
C(7A) B(1A) C(23A) C(24A) 23.5(4) yes
C(7A) B(1A) C(23A) C(28A) -156.8(3) yes
C(7A) B(1A) C(31A) C(32A) -93.1(3) yes
C(7A) B(1A) C(31A) C(36A) 82.5(3) yes
C(7B) C(8B) C(9B) C(10B) 1.9(5) yes
C(7B) C(8B) C(9B) C(13B) -177.1(3) yes
C(7B) C(12B) C(11B) C(10B) 3.0(5) yes
C(7B) C(12B) C(11B) C(14B) -173.8(3) yes
C(7B) B(1B) C(15B) C(16B) 97.0(3) yes
C(7B) B(1B) C(15B) C(20B) -78.9(3) yes
C(7B) B(1B) C(23B) C(24B) -28.5(4) yes
C(7B) B(1B) C(23B) C(28B) 155.6(3) yes
C(7B) B(1B) C(31B) C(32B) -25.9(4) yes
C(7B) B(1B) C(31B) C(36B) 156.2(3) yes
C(8A) C(7A) C(12A) C(11A) 2.7(4) yes
C(8A) C(7A) B(1A) C(15A) 92.1(3) yes
C(8A) C(7A) B(1A) C(23A) -150.2(3) yes
C(8A) C(7A) B(1A) C(31A) -28.6(4) yes
C(8A) C(9A) C(10A) C(11A) 1.5(5) yes
C(8B) C(7B) C(12B) C(11B) -2.9(4) yes
C(8B) C(7B) B(1B) C(15B) 28.2(4) yes
C(8B) C(7B) B(1B) C(23B) -92.1(3) yes
C(8B) C(7B) B(1B) C(31B) 149.5(3) yes
C(8B) C(9B) C(10B) C(11B) -1.9(5) yes
C(9A) C(8A) C(7A) C(12A) 0.0(4) yes
C(9A) C(8A) C(7A) B(1A) -175.8(3) yes
C(9A) C(10A) C(11A) C(12A) 1.2(5) yes
C(9A) C(10A) C(11A) C(14A) -176.4(3) yes
C(9B) C(8B) C(7B) C(12B) 0.5(4) yes
C(9B) C(8B) C(7B) B(1B) 178.4(3) yes
C(9B) C(10B) C(11B) C(12B) -0.5(5) yes
C(9B) C(10B) C(11B) C(14B) 176.4(3) yes
C(11A) C(10A) C(9A) C(13A) -176.9(3) yes
C(11A) C(12A) C(7A) B(1A) 178.4(3) yes
C(11B) C(10B) C(9B) C(13B) 177.2(3) yes
C(11B) C(12B) C(7B) B(1B) 179.2(3) yes
C(12A) C(7A) B(1A) C(15A) -83.4(3) yes
C(12A) C(7A) B(1A) C(23A) 34.3(4) yes
C(12A) C(7A) B(1A) C(31A) 155.9(3) yes
C(12B) C(7B) B(1B) C(15B) -154.0(3) yes
C(12B) C(7B) B(1B) C(23B) 85.6(3) yes
C(12B) C(7B) B(1B) C(31B) -32.7(4) yes
C(15A) C(16A) C(17A) C(18A) 0.9(5) yes
C(15A) C(16A) C(17A) C(21A) -177.7(3) yes
C(15A) C(20A) C(19A) C(18A) -1.4(5) yes
C(15A) C(20A) C(19A) C(22A) 179.1(3) yes
C(15A) B(1A) C(23A) C(24A) 142.2(3) yes
C(15A) B(1A) C(23A) C(28A) -38.1(4) yes
C(15A) B(1A) C(31A) C(32A) 147.3(3) yes
C(15A) B(1A) C(31A) C(36A) -37.0(4) yes
C(15B) C(16B) C(17B) C(18B) -1.2(5) yes
C(15B) C(16B) C(17B) C(21B) 178.2(3) yes
C(15B) C(20B) C(19B) C(18B) 1.3(5) yes
C(15B) C(20B) C(19B) C(22B) -179.6(3) yes
C(15B) B(1B) C(23B) C(24B) -148.3(3) yes
C(15B) B(1B) C(23B) C(28B) 35.8(4) yes
C(15B) B(1B) C(31B) C(32B) 95.1(3) yes
C(15B) B(1B) C(31B) C(36B) -82.8(3) yes
C(16A) C(15A) C(20A) C(19A) 2.3(5) yes
C(16A) C(15A) B(1A) C(23A) -95.9(3) yes
C(16A) C(15A) B(1A) C(31A) 144.2(3) yes
C(16A) C(17A) C(18A) C(19A) 0.1(5) yes
C(16B) C(15B) C(20B) C(19B) -1.9(4) yes
C(16B) C(15B) B(1B) C(23B) -143.2(3) yes
C(16B) C(15B) B(1B) C(31B) -25.3(4) yes
C(16B) C(17B) C(18B) C(19B) 0.5(5) yes
C(17A) C(16A) C(15A) C(20A) -2.1(5) yes
C(17A) C(16A) C(15A) B(1A) 174.8(3) yes
C(17A) C(18A) C(19A) C(20A) 0.1(5) yes
C(17A) C(18A) C(19A) C(22A) 179.6(3) yes
C(17B) C(16B) C(15B) C(20B) 1.9(4) yes
C(17B) C(16B) C(15B) B(1B) -174.3(3) yes
C(17B) C(18B) C(19B) C(20B) -0.5(5) yes
C(17B) C(18B) C(19B) C(22B) -179.6(3) yes
C(19A) C(18A) C(17A) C(21A) 178.8(3) yes
C(19A) C(20A) C(15A) B(1A) -174.6(3) yes
C(19B) C(18B) C(17B) C(21B) -179.0(3) yes
C(19B) C(20B) C(15B) B(1B) 174.2(3) yes
C(20A) C(15A) B(1A) C(23A) 80.8(3) yes
C(20A) C(15A) B(1A) C(31A) -39.0(4) yes
C(20B) C(15B) B(1B) C(23B) 40.9(4) yes
C(20B) C(15B) B(1B) C(31B) 158.8(3) yes
C(23A) C(24A) C(25A) C(26A) -3.9(5) yes
C(23A) C(24A) C(25A) C(29A) 172.7(3) yes
C(23A) C(28A) C(27A) C(26A) -2.0(5) yes
C(23A) C(28A) C(27A) C(30A) 178.9(3) yes
C(23A) B(1A) C(31A) C(32A) 29.3(4) yes
C(23A) B(1A) C(31A) C(36A) -155.1(3) yes
C(23B) C(24B) C(25B) C(26B) 0.9(5) yes
C(23B) C(24B) C(25B) C(29B) 178.7(3) yes
C(23B) C(28B) C(27B) C(26B) 0.6(5) yes
C(23B) C(28B) C(27B) C(30B) -179.4(3) yes
C(23B) B(1B) C(31B) C(32B) -145.2(3) yes
C(23B) B(1B) C(31B) C(36B) 36.9(4) yes
C(24A) C(23A) C(28A) C(27A) -1.8(4) yes
C(24A) C(23A) B(1A) C(31A) -97.6(3) yes
C(24A) C(25A) C(26A) C(27A) -0.2(5) yes
C(24B) C(23B) C(28B) C(27B) -0.7(4) yes
C(24B) C(23B) B(1B) C(31B) 92.3(3) yes
C(24B) C(25B) C(26B) C(27B) -1.0(5) yes
C(25A) C(24A) C(23A) C(28A) 4.7(5) yes
C(25A) C(24A) C(23A) B(1A) -175.6(3) yes
C(25A) C(26A) C(27A) C(28A) 3.0(5) yes
C(25A) C(26A) C(27A) C(30A) -177.9(3) yes
C(25B) C(24B) C(23B) C(28B) 0.0(4) yes
C(25B) C(24B) C(23B) B(1B) -176.2(3) yes
C(25B) C(26B) C(27B) C(28B) 0.3(5) yes
C(25B) C(26B) C(27B) C(30B) -179.7(3) yes
C(27A) C(26A) C(25A) C(29A) -176.8(3) yes
C(27A) C(28A) C(23A) B(1A) 178.5(3) yes
C(27B) C(26B) C(25B) C(29B) -178.8(3) yes
C(27B) C(28B) C(23B) B(1B) 175.4(3) yes
C(28A) C(23A) B(1A) C(31A) 82.1(3) yes
C(28B) C(23B) B(1B) C(31B) -83.6(3) yes
C(31A) C(32A) C(33A) C(34A) -0.1(5) yes
C(31A) C(32A) C(33A) C(37A) -179.6(3) yes
C(31A) C(36A) C(35A) C(34A) -1.5(5) yes
C(31A) C(36A) C(35A) C(38A) 179.6(3) yes
C(31B) C(32B) C(33B) C(34B) 2.0(5) yes
C(31B) C(32B) C(33B) C(37B) -175.8(3) yes
C(31B) C(36B) C(35B) C(34B) 2.1(5) yes
C(31B) C(36B) C(35B) C(38B) -177.2(3) yes
C(32A) C(31A) C(36A) C(35A) 1.6(5) yes
C(32A) C(33A) C(34A) C(35A) 0.3(5) yes
C(32B) C(31B) C(36B) C(35B) 0.6(4) yes
C(32B) C(33B) C(34B) C(35B) 0.8(5) yes
C(33A) C(32A) C(31A) C(36A) -0.8(5) yes
C(33A) C(32A) C(31A) B(1A) 175.1(3) yes
C(33A) C(34A) C(35A) C(36A) 0.4(5) yes
C(33A) C(34A) C(35A) C(38A) 179.4(3) yes
C(33B) C(32B) C(31B) C(36B) -2.6(4) yes
C(33B) C(32B) C(31B) B(1B) 179.3(3) yes
C(33B) C(34B) C(35B) C(36B) -2.8(5) yes
C(33B) C(34B) C(35B) C(38B) 176.5(3) yes
C(35A) C(34A) C(33A) C(37A) 179.9(3) yes
C(35A) C(36A) C(31A) B(1A) -174.3(3) yes
C(35B) C(34B) C(33B) C(37B) 178.5(3) yes
C(35B) C(36B) C(31B) B(1B) 178.7(3) yes
C(35B) C(36B) C(31B) B(1B) 178.7(3) yes
